data_7250879
loop_
_publ_author_name
'Das, Satarupa'
'Tidey, Jeremiah P.'
'Liu, Jie'
'Pickering, Katie S.'
'Coe, James C.'
'Walker, Marc'
'Walton, Richard I.'

_publ_section_title
;
 Solvent induced structural transformation of a cerium(iii)
 2,5-furandicarboxylate metal--organic framework
;
_journal_issue 41
_journal_name_full CrystEngComm
_journal_page_first 6797
_journal_page_last 6804
_journal_paper_doi 10.1039/D5CE00689A
_journal_volume 27
_journal_year 2025
_chemical_formula_moiety 'C48.989 H30.307 Ce4 N2.33 O37.33, 2(C2 H8 N)'
_chemical_formula_sum 'C52.989 H46.307 Ce4 N4.33 O37.33'
_chemical_formula_weight 1901.514
_space_group_crystal_system monoclinic
_space_group_IT_number 14
_space_group_name_Hall '-P 2yn'
_space_group_name_H-M_alt 'P 1 21/n 1'
_symmetry_Int_Tables_number 14
_atom_sites_solution_primary dual
_atom_sites_solution_secondary difmap
_audit_creation_date 2025-09-02
_audit_creation_method
;
Olex2 1.5-ac7-018
(compiled 2025.08.06 svn.rb7424aed for Rigaku Oxford Diffraction, GUI svn.r7314)
;
_audit_update_record
;
2025-09-02 deposited with the CCDC.	2025-09-22 downloaded from the CCDC.
;
_cell_angle_alpha 90
_cell_angle_beta 112.784(10)
_cell_angle_gamma 90
_cell_formula_units_Z 4
_cell_length_a 14.8474(14)
_cell_length_b 26.6474(18)
_cell_length_c 17.9757(11)
_cell_measurement_reflns_used 9284
_cell_measurement_temperature 175(5)
_cell_measurement_theta_max 0.9010
_cell_measurement_theta_min 0.0530
_cell_volume 6557.0(10)
_computing_cell_refinement 'CrysAlisPro 1.171.44.113a (Rigaku OD, 2025)'
_computing_data_collection 'CrysAlisPro system (CCD 43.97a 64-bit (release 21-11-2023))'
_computing_data_reduction 'CrysAlisPro 1.171.44.113a (Rigaku OD, 2025)'
_computing_molecular_graphics 'Olex2 1.5-ac7-018 (Dolomanov et al., 2009)'
_computing_publication_material 'Olex2 1.5-ac7-018 (Dolomanov et al., 2009)'
_computing_structure_refinement 'olex2.refine 1.5-ac7-018 (Bourhis et al., 2015)'
_computing_structure_solution 'SHELXT  (Sheldrick, 2015)'
_diffrn_ambient_environment vacuum
_diffrn_ambient_temperature 175(5)
_diffrn_detector 'Hybrid Pixel Array Detector'
_diffrn_detector_area_resol_mean 10.0000
_diffrn_detector_type HyPix-ED
_diffrn_measured_fraction_theta_full 0.9890
_diffrn_measured_fraction_theta_max 0.9898
_diffrn_measurement_details
;
Data were collected on a number of crystallites and the resulting viable
datasets individually integrated and subsequently merged to form this one.
List of Runs (angles in degrees, time in seconds):

  # Type    Start    End  Width  t~exp~   \w     \q     \k     \f   Frames
#--------------------------------------------------------------------------
  1  \w    -60.00  70.00   0.25    1.00    --    0.00   0.00   0.00  520
  2  \w    -55.00  45.00   0.25    2.00    --    0.00   0.00   0.00  400
;
_diffrn_measurement_device 'electron diffractometer'
_diffrn_measurement_device_type 'XtaLAB Synergy-ED, HyPix-ED, electron source at 200keV'
_diffrn_measurement_method 'continuous rotation electron diffraction'
_diffrn_orient_matrix_type 'CrysAlisPro convention (1999,Acta A55,543-557)'
_diffrn_orient_matrix_UB_11 0.0018725000
_diffrn_orient_matrix_UB_12 -0.0000051000
_diffrn_orient_matrix_UB_13 0.0006511000
_diffrn_orient_matrix_UB_21 0.0000011000
_diffrn_orient_matrix_UB_22 0.0009418000
_diffrn_orient_matrix_UB_23 -0.0000007000
_diffrn_orient_matrix_UB_31 0.0000000000
_diffrn_orient_matrix_UB_32 0.0000004000
_diffrn_orient_matrix_UB_33 0.0013675000
_diffrn_radiation_monochromator none
_diffrn_radiation_probe electron
_diffrn_radiation_type electron
_diffrn_radiation_wavelength 0.0251
_diffrn_reflns_av_R_equivalents 0.2550
_diffrn_reflns_av_unetI/netI 0.1979
_diffrn_reflns_Laue_measured_fraction_full 0.9890
_diffrn_reflns_Laue_measured_fraction_max 0.9898
_diffrn_reflns_limit_h_max 18
_diffrn_reflns_limit_h_min -18
_diffrn_reflns_limit_k_max 33
_diffrn_reflns_limit_k_min -33
_diffrn_reflns_limit_l_max 22
_diffrn_reflns_limit_l_min -22
_diffrn_reflns_number 65335
_diffrn_reflns_point_group_measured_fraction_full 0.9890
_diffrn_reflns_point_group_measured_fraction_max 0.9898
_diffrn_reflns_theta_full 0.8629
_diffrn_reflns_theta_max 0.90
_diffrn_reflns_theta_min 0.05
_diffrn_source 'electron diffractometer'
_diffrn_source_type 'JEOL JSM-2300ED, LaB6'
_exptl_absorpt_coefficient_mu 0.000
_exptl_absorpt_correction_type none
_exptl_crystal_density_diffrn 1.926
_exptl_crystal_description 'microcrystalline blocks'
_exptl_crystal_F_000 1241.399
_refine_diff_density_max 3.1002
_refine_diff_density_min -2.6470
_refine_diff_density_rms 0.4536
_refine_ls_d_res_high 0.8000
_refine_ls_d_res_low 13.3237
_refine_ls_extinction_coef 56(4)
_refine_ls_extinction_expression Fc^*^=kFc[1+0.001xFc^2^\l^3^/sin(2\q)]^-1/4^
_refine_ls_goodness_of_fit_ref 1.0456
_refine_ls_hydrogen_treatment constr
_refine_ls_matrix_type full
_refine_ls_number_constraints 106
_refine_ls_number_parameters 927
_refine_ls_number_reflns 13281
_refine_ls_number_restraints 1110
_refine_ls_restrained_S_all 1.0016
_refine_ls_R_factor_all 0.2814
_refine_ls_R_factor_gt 0.2279
_refine_ls_shift/su_max 0.0010
_refine_ls_shift/su_mean 0.0000
_refine_ls_structure_factor_coef Fsqd
_refine_ls_weighting_details 'w=1/[\s^2^(Fo^2^)+(0.0000P)^2^+31.4592P] where P=(Fo^2^+2Fc^2^)/3'
_refine_ls_weighting_scheme calc
_refine_ls_wR_factor_gt 0.4378
_refine_ls_wR_factor_ref 0.4688
_reflns_Friedel_coverage 0.0
_reflns_limit_h_max 11
_reflns_limit_h_min -18
_reflns_limit_k_max 33
_reflns_limit_k_min 0
_reflns_limit_l_max 22
_reflns_limit_l_min -10
_reflns_number_gt 8258
_reflns_number_total 13281
_reflns_threshold_expression I>=2u(I)
_cod_data_source_file d5ce00689a2.cif
_cod_data_source_block UoW-11_RW_SD442
_cod_depositor_comments 'Adding full bibliography for 7250878--7250879.cif.'
_cod_database_code 7250879
_chemical_oxdiff_formula C52H41Ce4N3O38
_chemical_oxdiff_usercomment
;
 SD442 for SD/SW, Ce+FDCA in DMF, ground to dry-load at 175 K, smell of DMF
 and high column vac despite ACD
;
_diffrn_oxdiff_scatteringfactors_ed 'UCLA (2022) https://srv.mbi.ucla.edu/faes/data'
_diffrn_oxdiff_digest_creation
;
CAP 1.171.44.113a, AC 1.5-ac7-016
;
_diffrn_oxdiff_digest_od_ed
;

;
_olex2_refinement_description
;
1. Fixed Uiso
 At 1.5 times of:
  All C(H) groups, {H44a,H44b,H44c} of C44a, {H45a,H45b,H45c} of C45a, {H44d,
  H44e,H44f} of C44b, {H45d,H45e,H45f} of C45b, All C(H,H) groups
 At 1.8 times of:
  All N(H,H) groups, {H47a,H47b,H47c} of C47a, {H51a,H51b,H51c} of C51, {H52a,
  H52b,H52c} of C52, {H48a,H48b,H48c} of C48a, {H49a,H49b,H49c} of C49, {H50a,
  H50b,H50c} of C50, {H54a,H54b,H54c} of C54, {H55a,H55b,H55c} of C55, {H48d,
  H48e,H48f} of C48b, {H47d,H47e,H47f} of C47b
2. Restrained distances
 C53-O38
 1.22 with sigma of 0.02
 C53-N5
 1.36 with sigma of 0.02
 C43-H44d
 2.485 with sigma of 0.02
 H44a-C43
 2.542 with sigma of 0.02
 H45b-C43
 2.47 with sigma of 0.02
 C43-H45e
 2.478 with sigma of 0.02
 N5-C54
 1.45 with sigma of 0.02
 N5-C55
 1.46 with sigma of 0.02
 C53-C54
 2.46 with sigma of 0.04
 C53-C55
 2.45 with sigma of 0.04
 N2a-C47a \\sim N2b-C47b \\sim N2b-C48b \\sim N2a-C48a \\sim N1a-C44a \\sim
N1b-C44b \\sim N1b-C45b ~
 N1a-C45a
 with sigma of 0.02
 N2a-C46 \\sim N2b-C46 \\sim N1b-C43 \\sim N1a-C43
 with sigma of 0.02
 C44b-C43 \\sim C48b-C46 \\sim C48a-C46 \\sim C43-C44a \\sim C43-C45b \\sim
C47a-C46 \\sim C47b-C46 ~
 C43-C45a
 with sigma of 0.02
 N4-C52 \\sim N4-C51 \\sim N3-C50 \\sim N3-C49
 with sigma of 0.02
 O37-C46 \\sim O36-C43
 with sigma of 0.02
 O30-C36 \\sim O29-C36 \\sim O26-C31 \\sim O27-C31 \\sim O32-C37 \\sim O31-C37
\\sim O34-C42 \\sim O35-C42
 \\sim O24-C30 \\sim O25-C30 \\sim O19-C24 \\sim O20-C24 \\sim O16-C19 \\sim
O17-C19 \\sim O21-C25 \\sim O22-
 C25 \\sim O14-C18 \\sim O15-C18 \\sim O12-C13 \\sim O11-C13 \\sim O7-C7 \\sim
O6-C7 \\sim O1-C1 \\sim O2-C1 ~
 O4-C6 \\sim O5-C6 \\sim O10-C12 \\sim O9-C12
 with sigma of 0.02
 C5-C6 \\sim C12-C11 \\sim C7-C8 \\sim C1-C2 \\sim C13-C14 \\sim C18-C17 \\sim
C20-C19 \\sim C25-C26 \\sim C30-
 C29 \\sim C23-C24 \\sim C42-C41 \\sim C37-C38
 with sigma of 0.02
 O33-C41 \\sim O33-C38 \\sim O18-C23 \\sim O23-C29 \\sim O18-C20 \\sim O23-C26
\\sim O13-C17 \\sim O13-C14
 \\sim O3-C2 \\sim O3-C5 \\sim O8-C11 \\sim O8-C8
 with sigma of 0.02
 C11-C10 \\sim C9-C8 \\sim C5-C4 \\sim C3-C2 \\sim C14-C15 \\sim C17-C16 \\sim
C21-C20 \\sim C23-C22 \\sim C29-
 C28 \\sim C27-C26
 with sigma of 0.02
 C21-C22 \\sim C28-C27 \\sim C16-C15 \\sim C9-C10 \\sim C3-C4
 with sigma of 0.02
 N5-C54 \\sim N5-C55
 with sigma of 0.02
3. Restrained planarity
 O37, C46, N2b, C47b, C48b
 with sigma of 0.1
 O36, C43, N1a, C45a, C44a
 with sigma of 0.1
 O37, C46, N2a, C47a, C48a
 with sigma of 0.1
 O36, C43, N1b, C45b, C44b
 with sigma of 0.1
 C53, O38, N5, C54, C55
 with sigma of 0.1
 H54b, C54, N5, C53, C55
 with sigma of 0.1
4. Uiso/Uaniso restraints and constraints
C48b \\sim C48a: within 2A with sigma of 0.04 and sigma for terminal atoms of
0.08 within 2A
C50 \\sim N3 \\sim C49: within 2A with sigma of 0.04 and sigma for terminal
atoms of 0.08 within 2A
C48b \\sim N2b \\sim C47b \\sim C46: within 2A with sigma of 0.04 and sigma for
terminal atoms of 0.08 within 2A
C48a \\sim C46 \\sim N2a \\sim C47a: within 2A with sigma of 0.04 and sigma for
terminal atoms of 0.08 within 2A
C48a \\sim C48b: within 2A with sigma of 0.04 and sigma for terminal atoms of
0.08 within 2A
N2a \\sim N2b: within 2A with sigma of 0.04 and sigma for terminal atoms of
0.08 within 2A
C47a \\sim C47b: within 2A with sigma of 0.04 and sigma for terminal atoms of
0.08 within 2A
C53 \\sim O38 \\sim N5 \\sim C54 \\sim C55: within 2A with sigma of 0.04 and
sigma for terminal atoms of 0.08 within 2A
Uanis(C50) \\sim Ueq: with sigma of 0.01 and sigma for terminal atoms of 0.01
Uanis(O2) \\sim Ueq: with sigma of 0.01 and sigma for terminal atoms of 0.02
Uanis(C7) \\sim Ueq: with sigma of 0.01 and sigma for terminal atoms of 0.02
Uanis(O36) \\sim Ueq, Uanis(C43) \\sim Ueq: with sigma of 0.02 and sigma for
terminal atoms of 0.04
Uanis(C38) \\sim Ueq, Uanis(C41) \\sim Ueq: with sigma of 0.02 and sigma for
terminal atoms of 0.04
Uanis(C49) \\sim Ueq: with sigma of 0.01 and sigma for terminal atoms of 0.02
Uiso(C44a) = Uiso(C44b)
Uiso(N1a) = Uiso(N1b)
Uiso(C45b) = Uiso(C45a)
Uiso(O38) = Uiso(C53) = Uiso(N5) = Uiso(C55) = Uiso(C54)
5. Rigid body (RIGU) restrains
 All non-hydrogen atoms
 with sigma for 1-2 distances of 0.002 and sigma for 1-3 distances of 0.002
 C53, O38, N5, C54, C55
 with sigma for 1-2 distances of 0.004 and sigma for 1-3 distances of 0.004
6. Others
 Sof(H43a)=Sof(N1b)=Sof(C45b)=Sof(H45d)=Sof(H45e)=Sof(H45f)=Sof(C44b)=
 Sof(H44d)=Sof(H44e)=Sof(H44f)=1-FVAR(1)
 Sof(N1a)=Sof(H43)=Sof(C45a)=Sof(H45a)=Sof(H45b)=Sof(H45c)=Sof(C44a)=Sof(H44a)=
 Sof(H44b)=Sof(H44c)=FVAR(1)
 Sof(C53)=Sof(H53)=Sof(O38)=Sof(N5)=Sof(C54)=Sof(H54a)=Sof(H54b)=Sof(H54c)=
 Sof(C55)=Sof(H55a)=Sof(H55b)=Sof(H55c)=FVAR(2)
 Fixed Sof: N2a(0.5) H46a(0.5) H46(0.5) C47a(0.5) H47a(0.5) H47b(0.5)
 H47c(0.5) C48a(0.5) H48a(0.5) H48b(0.5) H48c(0.5) N2b(0.5) C47b(0.5) H47d(0.5)
 H47e(0.5) H47f(0.5) C48b(0.5) H48d(0.5) H48e(0.5) H48f(0.5)
7.a Secondary CH2 refined with riding coordinates:
 N4(H4a,H4b), N3(H3a,H3b)
7.b Me refined as rotating group:
 C55(H55a,H55b,H55c)
7.c Aromatic/amide H refined with riding coordinates:
 C10(H10), C15(H15), C4(H4), C16(H16), C9(H9), C27(H27), C22(H22), C28(H28),
 C46(H46a), C46(H46), C3(H3), C40(H40), C21(H21), C34(H34), C33(H33), C39(H39),
 C43(H43), C43(H43a), C53(H53)
7.d Idealised Me refined as rotating group:
 C49(H49a,H49b,H49c), C50(H50a,H50b,H50c), C51(H51a,H51b,H51c), C52(H52a,H52b,
 H52c), C47a(H47a,H47b,H47c), C45a(H45a,H45b,H45c), C48a(H48a,H48b,H48c),
 C44a(H44a,H44b,H44c), C47b(H47d,H47e,H47f), C48b(H48d,H48e,H48f), C45b(H45d,
 H45e,H45f), C44b(H44d,H44e,H44f), C54(H54a,H54b,H54c)
;
_atom_sites_solution_hydrogen geom
_olex2_submission_special_instructions 'No special instructions were received'
_oxdiff_diffrn_reflns_filtered 4719
_oxdiff_exptl_absorpt_empirical_details
;
Empirical correction (ABSPACK) includes:
- Frame scaling
;
_oxdiff_exptl_absorpt_empirical_full_max 1.647
_oxdiff_exptl_absorpt_empirical_full_min 0.718

loop_
_space_group_symop_id
_space_group_symop_operation_xyz
1 x,y,z
2 -x+1/2,y+1/2,-z+1/2
3 -x,-y,-z
4 x-1/2,-y-1/2,z-1/2

loop_
_atom_site_label
_atom_site_type_symbol
_atom_site_fract_x
_atom_site_fract_y
_atom_site_fract_z
_atom_site_U_iso_or_equiv
_atom_site_adp_type
_atom_site_occupancy
_atom_site_refinement_flags_posn
_atom_site_refinement_flags_adp
_atom_site_refinement_flags_occupancy
_atom_site_disorder_group
Ce1 Ce 0.2804(2) 0.39695(10) 0.18312(16) 0.0239(7) Uani 1.000000 . U . .
Ce3 Ce -0.26727(18) 0.14425(9) -0.08465(14) 0.0160(6) Uani 1.000000 . U . .
Ce4 Ce 0.75427(18) 0.64777(9) 0.06393(15) 0.0206(6) Uani 1.000000 . U . .
Ce2 Ce 0.7248(2) 0.59315(10) 0.30773(17) 0.0267(7) Uani 1.000000 . U . .
O13 O 0.5548(10) 0.4720(4) 0.4120(7) 0.027(3) Uani 1.000000 D U . .
O18 O 0.5670(9) 0.8095(5) 0.0241(8) 0.026(3) Uani 1.000000 D U . .
O8 O 0.0308(9) 0.2311(4) 0.1898(6) 0.020(3) Uani 1.000000 D U . .
O7 O 0.1365(10) 0.3060(5) 0.2913(7) 0.026(3) Uani 1.000000 D U . .
C8 C 0.1041(9) 0.2563(5) 0.1759(7) 0.016(3) Uani 1.000000 D U . .
C7 C 0.1624(9) 0.2958(5) 0.2342(7) 0.015(3) Uani 1.000000 D U . .
C10 C 0.0355(12) 0.2040(6) 0.0730(9) 0.036(4) Uani 1.000000 D U . .
H10 H 0.0161(12) 0.1841(6) 0.0151(9) 0.054(6) Uiso 1.000000 R . . .
C38 C 0.4780(10) 0.5652(5) 0.0552(9) 0.024(3) Uani 1.000000 D U . .
C15 C 0.5560(12) 0.4312(6) 0.5221(8) 0.034(4) Uani 1.000000 D U . .
H15 H 0.5377(12) 0.4047(6) 0.5613(8) 0.052(6) Uiso 1.000000 R . . .
C6 C -0.2042(11) 0.2501(5) -0.0398(9) 0.030(3) Uani 1.000000 D U . .
O2 O 0.0906(11) 0.3487(5) -0.0373(8) 0.036(3) Uani 1.000000 D U . .
C37 C 0.5612(10) 0.5974(5) 0.0984(8) 0.027(3) Uani 1.000000 D U . .
O11 O 0.4040(11) 0.4229(5) 0.3068(8) 0.036(2) Uani 1.000000 D U . .
C4 C -0.1435(12) 0.3264(6) 0.0587(10) 0.041(4) Uani 1.000000 D U . .
H4 H -0.1940(12) 0.3247(6) 0.0902(10) 0.062(7) Uiso 1.000000 R . . .
C26 C 0.6105(11) 0.2353(5) 0.1881(8) 0.029(3) Uani 1.000000 D U . .
O6 O 0.2293(10) 0.3161(5) 0.2179(8) 0.028(2) Uani 1.000000 D U . .
O28 O 0.9910(11) 0.4971(6) 0.2546(9) 0.041(3) Uani 1.000000 . U . .
C19 C 0.4169(11) 0.8606(6) -0.0176(9) 0.036(4) Uani 1.000000 D U . .
O16 O 0.4078(11) 0.8462(5) 0.0441(8) 0.034(3) Uani 1.000000 D U . .
O3 O -0.0699(9) 0.3084(4) -0.0240(7) 0.022(3) Uani 1.000000 D U . .
C36 C 1.1140(11) 0.4317(6) 0.2764(10) 0.037(4) Uani 1.000000 D U . .
C2 C -0.0201(11) 0.3459(6) 0.0253(9) 0.036(4) Uani 1.000000 D U . .
C16 C 0.6255(13) 0.4710(6) 0.5469(9) 0.044(5) Uani 1.000000 D U . .
H16 H 0.6698(13) 0.4821(6) 0.6096(9) 0.066(7) Uiso 1.000000 R . . .
C9 C 0.1118(11) 0.2381(5) 0.1070(8) 0.024(3) Uani 1.000000 D U . .
H9 H 0.1674(11) 0.2485(5) 0.0831(8) 0.037(5) Uiso 1.000000 R . . .
O33 O 0.4585(9) 0.5265(4) 0.0951(7) 0.026(3) Uani 1.000000 D U . .
O9 O -0.1087(12) 0.1618(6) 0.1823(8) 0.044(4) Uani 1.000000 D U . .
C27 C 0.6132(11) 0.2522(6) 0.1168(9) 0.031(4) Uani 1.000000 D U . .
H27 H 0.6640(11) 0.2399(6) 0.0890(9) 0.047(5) Uiso 1.000000 R . . .
N4 N 0.4272(13) 0.2581(7) 0.3264(11) 0.064(5) Uani 1.000000 D U . .
H4a H 0.3870(13) 0.2606(7) 0.3621(11) 0.116(9) Uiso 1.000000 R . . .
H4b H 0.4016(13) 0.2856(7) 0.2827(11) 0.116(9) Uiso 1.000000 R . . .
C11 C -0.0110(10) 0.1999(5) 0.1261(7) 0.019(3) Uani 1.000000 D U . .
O5 O -0.2687(11) 0.2361(5) -0.0157(9) 0.039(3) Uani 1.000000 D U . .
C41 C 0.3856(10) 0.4997(5) 0.0388(8) 0.026(3) Uani 1.000000 D U . .
C12 C -0.0956(10) 0.1696(5) 0.1192(7) 0.022(3) Uani 1.000000 D U . .
N2a N 0.694(2) 0.4222(9) 0.2625(15) 0.062(5) Uani 0.500000 D U P 1
C49 C 0.4731(12) 0.7221(7) 0.1264(9) 0.039(4) Uani 1.000000 D U . .
H49a H 0.4570(19) 0.7454(19) 0.0724(19) 0.071(7) Uiso 1.000000 GR . . .
H49b H 0.4634(17) 0.6824(8) 0.109(3) 0.071(7) Uiso 1.000000 GR . . .
H49c H 0.4231(12) 0.732(2) 0.1558(16) 0.071(7) Uiso 1.000000 GR . . .
C22 C 0.6398(13) 0.8332(6) -0.0580(10) 0.043(4) Uani 1.000000 D U . .
H22 H 0.6915(13) 0.8352(6) -0.0885(10) 0.065(7) Uiso 1.000000 R . . .
C32 C 0.9305(13) 0.5272(6) 0.1996(11) 0.039(4) Uani 1.000000 . U . .
C17 C 0.6271(11) 0.4932(5) 0.4774(8) 0.031(3) Uani 1.000000 D U . .
O23 O 0.5389(10) 0.2591(5) 0.2040(8) 0.032(3) Uani 1.000000 D U . .
O24 O 0.4162(11) 0.3319(5) 0.2141(8) 0.035(2) Uani 1.000000 D U . .
C24 C 0.7026(10) 0.7550(5) 0.0389(9) 0.025(3) Uani 1.000000 D U . .
O19 O 0.6735(10) 0.7256(5) 0.0802(8) 0.029(3) Uani 1.000000 D U . .
C5 C -0.1467(10) 0.2957(5) -0.0038(8) 0.021(3) Uani 1.000000 D U . .
C28 C 0.5390(11) 0.2879(6) 0.0863(9) 0.033(4) Uani 1.000000 D U . .
H28 H 0.5197(11) 0.3090(6) 0.0294(9) 0.049(6) Uiso 1.000000 R . . .
C29 C 0.4944(11) 0.2920(6) 0.1408(9) 0.033(3) Uani 1.000000 D U . .
C14 C 0.5161(10) 0.4326(5) 0.4380(8) 0.026(3) Uani 1.000000 D U . .
O34 O 0.4053(11) 0.4389(5) 0.1392(8) 0.036(2) Uani 1.000000 D U . .
C13 C 0.4301(11) 0.4094(5) 0.3772(8) 0.031(3) Uani 1.000000 D U . .
C23 C 0.6446(10) 0.8008(5) 0.0030(8) 0.025(3) Uani 1.000000 D U . .
C25 C 0.6628(11) 0.1963(6) 0.2498(9) 0.034(4) Uani 1.000000 D U . .
C1 C 0.0723(10) 0.3641(5) 0.0200(8) 0.028(3) Uani 1.000000 D U . .
C30 C 0.4168(11) 0.3239(6) 0.1456(8) 0.033(2) Uani 1.000000 D U . .
N1a N 0.3141(15) 0.5666(7) 0.1888(13) 0.047(6) Uiso 0.68(3) D U P 1
O21 O 0.7333(10) 0.1737(5) 0.2385(9) 0.034(3) Uani 1.000000 D U . .
O1 O 0.1186(10) 0.3937(5) 0.0759(8) 0.035(2) Uani 1.000000 D U . .
O37 O 0.6939(14) 0.5049(6) 0.2501(10) 0.051(3) Uani 1.000000 D U . .
C46 C 0.6608(14) 0.4672(5) 0.2644(11) 0.058(4) Uani 1.000000 D U . .
H46a H 0.5815(14) 0.4694(5) 0.2493(11) 0.087(6) Uiso 0.500000 R . P 2
H46 H 0.5965(14) 0.4705(5) 0.2805(11) 0.087(6) Uiso 0.500000 R . P 1
C35 C 1.0507(13) 0.4711(7) 0.2289(11) 0.041(4) Uani 1.000000 . U . .
C42 C 0.3547(11) 0.4537(6) 0.0682(9) 0.035(2) Uani 1.000000 D U . .
C3 C -0.0665(13) 0.3601(7) 0.0758(11) 0.049(5) Uani 1.000000 D U . .
H3 H -0.0467(13) 0.3912(7) 0.1198(11) 0.074(7) Uiso 1.000000 R . . .
C20 C 0.5113(11) 0.8469(6) -0.0236(9) 0.032(4) Uani 1.000000 D U . .
C40 C 0.3594(13) 0.5200(6) -0.0373(10) 0.036(4) Uani 1.000000 . U . .
H40 H 0.3023(13) 0.5063(6) -0.0938(10) 0.054(6) Uiso 1.000000 R . . .
O22 O 0.6379(11) 0.1856(5) 0.3064(8) 0.036(3) Uani 1.000000 D U . .
O20 O 0.7706(11) 0.7425(5) 0.0191(10) 0.041(3) Uani 1.000000 D U . .
C21 C 0.5549(13) 0.8638(7) -0.0744(11) 0.047(5) Uani 1.000000 D U . .
H21 H 0.5295(13) 0.8946(7) -0.1185(11) 0.070(7) Uiso 1.000000 R . . .
O25 O 0.3430(10) 0.3342(6) 0.0844(8) 0.037(2) Uani 1.000000 D U . .
C34 C 1.0292(15) 0.4873(8) 0.1451(12) 0.058(6) Uani 1.000000 . U . .
H34 H 1.0648(15) 0.4756(8) 0.1042(12) 0.086(8) Uiso 1.000000 R . . .
O36 O 0.2634(11) 0.4904(5) 0.1781(9) 0.040(2) Uani 1.000000 D U . .
C50 C 0.5960(13) 0.7788(6) 0.2158(10) 0.036(4) Uani 1.000000 D U . .
H50a H 0.590(5) 0.8063(7) 0.1688(11) 0.065(6) Uiso 1.000000 GR . . .
H50b H 0.546(3) 0.7894(11) 0.245(3) 0.065(6) Uiso 1.000000 GR . . .
H50c H 0.671(2) 0.7782(8) 0.261(3) 0.065(6) Uiso 1.000000 GR . . .
C33 C 0.9507(16) 0.5219(8) 0.1303(13) 0.064(6) Uani 1.000000 . U . .
H33 H 0.9117(16) 0.5415(8) 0.0727(13) 0.097(9) Uiso 1.000000 R . . .
O27 O 0.7958(12) 0.5799(6) 0.1571(10) 0.049(3) Uani 1.000000 D U . .
O30 O 1.1867(10) 0.4161(5) 0.2665(10) 0.040(4) Uani 1.000000 D U . .
O4 O -0.1809(11) 0.2251(5) -0.0881(8) 0.032(3) Uani 1.000000 D U . .
O31 O 0.5837(11) 0.5974(6) 0.1716(8) 0.039(2) Uani 1.000000 D U . .
O29 O 1.0923(11) 0.4144(6) 0.3328(10) 0.045(4) Uani 1.000000 D U . .
C31 C 0.8657(14) 0.5599(7) 0.2143(10) 0.052(4) Uani 1.000000 D U . .
O32 O 0.5951(10) 0.6239(5) 0.0584(9) 0.034(2) Uani 1.000000 D U . .
C39 C 0.4202(12) 0.5616(6) -0.0277(10) 0.032(3) Uani 1.000000 . U . .
H39 H 0.4224(12) 0.5867(6) -0.0758(10) 0.048(5) Uiso 1.000000 R . . .
O35 O 0.2779(11) 0.4315(6) 0.0228(9) 0.042(3) Uani 1.000000 D U . .
O15 O 0.7308(11) 0.5609(5) 0.5277(8) 0.038(3) Uani 1.000000 D U . .
C18 C 0.6806(14) 0.5375(6) 0.4648(8) 0.045(4) Uani 1.000000 D U . .
N3 N 0.5707(11) 0.7304(6) 0.1805(9) 0.042(3) Uani 1.000000 D U . .
H3a H 0.6157(11) 0.7226(6) 0.1503(9) 0.076(6) Uiso 1.000000 R . . .
H3b H 0.5867(11) 0.7047(6) 0.2268(9) 0.076(6) Uiso 1.000000 R . . .
C51 C 0.5255(13) 0.2695(8) 0.3752(11) 0.059(5) Uani 1.000000 D U . .
H51a H 0.5706(17) 0.265(3) 0.3396(18) 0.107(9) Uiso 1.000000 GR . . .
H51b H 0.5305(16) 0.3082(13) 0.397(4) 0.107(9) Uiso 1.000000 GR . . .
H51c H 0.552(2) 0.244(2) 0.427(3) 0.107(9) Uiso 1.000000 GR . . .
O12 O 0.3884(11) 0.3757(5) 0.4012(9) 0.036(3) Uani 1.000000 D U . .
O14 O 0.6605(14) 0.5499(6) 0.3923(9) 0.051(3) Uani 1.000000 D U . .
C52 C 0.4070(16) 0.2100(8) 0.2865(12) 0.068(6) Uani 1.000000 D U . .
H52a H 0.426(7) 0.1800(8) 0.3318(13) 0.122(10) Uiso 1.000000 GR . . .
H52b H 0.329(2) 0.2075(16) 0.248(5) 0.122(10) Uiso 1.000000 GR . . .
H52c H 0.450(6) 0.2059(17) 0.249(5) 0.122(10) Uiso 1.000000 GR . . .
O10 O -0.1457(10) 0.1487(5) 0.0539(8) 0.035(2) Uani 1.000000 D U . .
C43 C 0.3227(13) 0.5219(5) 0.2155(11) 0.058(5) Uani 1.000000 D U . .
H43 H 0.3837(13) 0.5118(5) 0.2722(11) 0.087(8) Uiso 0.68(3) R . P 1
H43a H 0.3976(13) 0.5085(5) 0.2504(11) 0.087(8) Uiso 0.32(3) R . P 2
O26 O 0.8706(13) 0.5646(6) 0.2828(10) 0.051(3) Uani 1.000000 D U . .
C47a C 0.651(4) 0.3790(8) 0.279(3) 0.060(10) Uani 0.500000 D U P 1
H47a H 0.572(4) 0.385(3) 0.259(10) 0.109(17) Uiso 0.500000 GR . P 1
H47b H 0.663(12) 0.3471(16) 0.245(9) 0.109(17) Uiso 0.500000 GR . P 1
H47c H 0.682(10) 0.371(4) 0.344(3) 0.109(17) Uiso 0.500000 GR . P 1
C45a C 0.377(2) 0.6058(9) 0.223(2) 0.100(12) Uiso 0.68(3) D U P 1
H45a H 0.338(4) 0.635(3) 0.241(9) 0.150(18) Uiso 0.68(3) GR . P 1
H45b H 0.438(6) 0.5923(16) 0.276(6) 0.150(18) Uiso 0.68(3) DGR . P 1
H45c H 0.404(10) 0.621(4) 0.179(4) 0.150(18) Uiso 0.68(3) GR . P 1
O17 O 0.3541(14) 0.8818(9) -0.0788(11) 0.080(6) Uani 1.000000 D U . .
C48a C 0.778(3) 0.4133(14) 0.246(3) 0.074(9) Uani 0.500000 D U P 1
H48a H 0.756(3) 0.407(8) 0.181(3) 0.133(15) Uiso 0.500000 GR . P 1
H48b H 0.827(7) 0.446(4) 0.265(12) 0.133(15) Uiso 0.500000 GR . P 1
H48c H 0.816(9) 0.380(5) 0.279(10) 0.133(15) Uiso 0.500000 GR . P 1
C44a C 0.241(2) 0.5866(12) 0.1231(19) 0.103(13) Uiso 0.68(3) D U P 1
H44a H 0.201(7) 0.5563(13) 0.082(4) 0.16(2) Uiso 0.68(3) DGR . P 1
H44b H 0.190(6) 0.607(4) 0.1429(17) 0.16(2) Uiso 0.68(3) GR . P 1
H44c H 0.272(2) 0.612(4) 0.091(6) 0.16(2) Uiso 0.68(3) GR . P 1
N2b N 0.698(2) 0.4240(9) 0.2937(15) 0.061(5) Uani 0.500000 D U P 2
C47b C 0.642(4) 0.3838(9) 0.302(3) 0.061(9) Uani 0.500000 D U P 2
H47d H 0.645(11) 0.383(4) 0.364(4) 0.110(16) Uiso 0.500000 GR . P 2
H47e H 0.566(4) 0.388(4) 0.260(8) 0.110(16) Uiso 0.500000 GR . P 2
H47f H 0.672(8) 0.3486(10) 0.290(11) 0.110(16) Uiso 0.500000 GR . P 2
C48b C 0.798(2) 0.4141(14) 0.322(3) 0.078(8) Uani 0.500000 D U P 2
H48d H 0.819(4) 0.405(8) 0.271(3) 0.140(15) Uiso 0.500000 GR . P 2
H48e H 0.839(2) 0.447(3) 0.354(12) 0.140(15) Uiso 0.500000 GR . P 2
H48f H 0.816(3) 0.382(5) 0.364(11) 0.140(15) Uiso 0.500000 GR . P 2
N1b N 0.307(2) 0.5702(10) 0.219(2) 0.047(6) Uiso 0.32(3) D U P 2
C45b C 0.387(4) 0.6026(15) 0.258(4) 0.100(12) Uiso 0.32(3) D U P 2
H45d H 0.364(7) 0.632(5) 0.290(11) 0.150(18) Uiso 0.32(3) GR . P 2
H45e H 0.447(8) 0.581(2) 0.302(7) 0.150(18) Uiso 0.32(3) DGR . P 2
H45f H 0.411(7) 0.620(5) 0.213(3) 0.150(18) Uiso 0.32(3) GR . P 2
C44b C 0.211(4) 0.589(2) 0.190(5) 0.103(13) Uiso 0.32(3) D U P 2
H44d H 0.163(5) 0.564(4) 0.141(5) 0.16(2) Uiso 0.32(3) DGR . P 2
H44e H 0.185(3) 0.589(5) 0.239(4) 0.16(2) Uiso 0.32(3) GR . P 2
H44f H 0.209(5) 0.627(3) 0.167(12) 0.16(2) Uiso 0.32(3) GR . P 2
C53 C 0.900(4) 0.5205(19) 0.478(4) 0.085(12) Uiso 0.330(15) D U P -1
H53 H 0.884(4) 0.5333(19) 0.530(4) 0.127(18) Uiso 0.330(15) R . P -1
O38 O 0.832(5) 0.522(2) 0.412(4) 0.085(12) Uiso 0.330(15) D U P -1
N5 N 0.993(4) 0.5051(17) 0.495(3) 0.085(12) Uiso 0.330(15) D U P -1
C54 C 1.028(6) 0.487(3) 0.435(4) 0.085(12) Uiso 0.330(15) D U P -1
H54a H 1.053(7) 0.448(3) 0.448(4) 0.15(2) Uiso 0.330(15) GR . P -1
H54b H 0.969(6) 0.489(4) 0.375(4) 0.15(2) Uiso 0.330(15) GR . P -1
H54c H 1.089(6) 0.511(3) 0.435(4) 0.15(2) Uiso 0.330(15) GR . P -1
C55 C 1.068(4) 0.505(3) 0.576(3) 0.085(12) Uiso 0.330(15) D U P -1
H55a H 1.137(4) 0.491(3) 0.575(3) 0.15(2) Uiso 0.330(15) GR . P -1
H55b H 1.079(4) 0.543(3) 0.601(3) 0.15(2) Uiso 0.330(15) GR . P -1
H55c H 1.045(4) 0.480(3) 0.615(3) 0.15(2) Uiso 0.330(15) GR . P -1

loop_
_atom_site_aniso_label
_atom_site_aniso_U_11
_atom_site_aniso_U_22
_atom_site_aniso_U_33
_atom_site_aniso_U_12
_atom_site_aniso_U_13
_atom_site_aniso_U_23
Ce1 0.0135(13) 0.0280(13) 0.0293(13) -0.0076(9) 0.0074(9) -0.0014(9)
Ce3 0.0082(13) 0.0182(12) 0.0209(12) -0.0027(9) 0.0049(10) 0.0013(9)
Ce4 0.0095(13) 0.0226(12) 0.0300(14) -0.0028(9) 0.0080(10) -0.0070(10)
Ce2 0.0188(15) 0.0305(15) 0.0317(14) 0.0031(11) 0.0110(11) 0.0026(11)
O13 0.034(5) 0.022(5) 0.028(3) -0.007(3) 0.016(2) -0.0068(19)
O18 0.027(4) 0.028(5) 0.033(5) 0.002(2) 0.020(3) -0.003(3)
O8 0.017(4) 0.024(5) 0.017(3) -0.005(2) 0.006(2) -0.002(2)
O7 0.022(6) 0.031(6) 0.027(4) -0.011(3) 0.012(2) -0.011(3)
C8 0.014(4) 0.020(5) 0.014(4) -0.001(2) 0.004(2) 0.001(2)
C7 0.008(4) 0.017(4) 0.016(4) 0.0031(19) 0.0002(18) 0.0012(19)
C10 0.037(6) 0.048(7) 0.028(4) -0.025(3) 0.019(3) -0.019(3)
C38 0.012(4) 0.026(4) 0.036(3) 0.004(2) 0.0133(18) 0.0024(18)
C15 0.035(7) 0.036(6) 0.032(3) -0.014(3) 0.014(2) -0.0025(19)
C6 0.024(5) 0.028(3) 0.036(5) -0.0083(18) 0.010(2) -0.0037(19)
O2 0.028(6) 0.035(6) 0.048(5) -0.014(3) 0.018(3) -0.008(3)
C37 0.013(4) 0.029(5) 0.042(3) 0.001(2) 0.0124(15) 0.0017(16)
O11 0.027(4) 0.041(4) 0.041(3) -0.0083(18) 0.0128(14) -0.0045(14)
C4 0.032(6) 0.045(6) 0.052(6) -0.021(3) 0.023(3) -0.020(3)
C26 0.019(5) 0.034(5) 0.033(4) -0.005(3) 0.011(2) -0.008(3)
O6 0.022(3) 0.030(4) 0.036(4) -0.0069(16) 0.0148(18) -0.0054(17)
O28 0.027(6) 0.044(6) 0.053(5) 0.010(3) 0.018(3) 0.004(3)
C19 0.035(4) 0.033(8) 0.052(5) 0.009(3) 0.031(3) 0.004(4)
O16 0.035(6) 0.027(7) 0.052(5) 0.007(4) 0.031(3) 0.001(4)
O3 0.012(4) 0.021(4) 0.027(4) 0.002(2) 0.000(2) 0.006(2)
C36 0.019(5) 0.038(6) 0.053(6) 0.005(3) 0.013(3) 0.001(3)
C2 0.026(4) 0.039(6) 0.042(6) -0.013(3) 0.014(3) -0.010(3)
C16 0.052(8) 0.051(7) 0.030(3) -0.029(4) 0.016(2) -0.0053(19)
C9 0.024(5) 0.031(6) 0.020(4) -0.010(3) 0.011(2) -0.008(3)
O33 0.019(5) 0.028(4) 0.032(3) -0.001(2) 0.0128(19) -0.0000(18)
O9 0.039(7) 0.061(9) 0.033(4) -0.030(5) 0.014(2) -0.008(3)
C27 0.022(5) 0.039(6) 0.034(5) -0.003(3) 0.013(3) -0.005(3)
N4 0.049(9) 0.092(11) 0.047(10) 0.032(8) 0.013(7) 0.013(7)
C11 0.017(4) 0.021(5) 0.018(4) -0.002(2) 0.004(2) -0.001(2)
O5 0.035(5) 0.036(4) 0.052(6) -0.0134(19) 0.022(3) -0.009(2)
C41 0.018(5) 0.032(4) 0.033(3) -0.002(2) 0.015(2) -0.0034(17)
C12 0.016(4) 0.020(6) 0.029(3) -0.001(2) 0.0054(18) 0.0008(19)
N2a 0.082(10) 0.044(4) 0.075(10) -0.003(3) 0.046(5) -0.001(3)
C49 0.041(6) 0.051(7) 0.031(6) -0.001(3) 0.018(3) 0.003(3)
C22 0.042(6) 0.050(6) 0.056(7) 0.020(3) 0.038(3) 0.020(3)
C32 0.024(6) 0.041(7) 0.054(5) 0.006(3) 0.017(2) 0.004(3)
C17 0.037(6) 0.031(5) 0.028(4) -0.012(3) 0.018(2) -0.009(2)
O23 0.025(5) 0.038(5) 0.037(4) -0.000(3) 0.016(2) -0.003(3)
O24 0.027(4) 0.039(4) 0.042(3) -0.0035(17) 0.0176(16) -0.0009(15)
C24 0.022(5) 0.027(3) 0.033(6) 0.0004(17) 0.018(3) -0.0034(19)
O19 0.023(5) 0.030(3) 0.041(5) 0.0030(17) 0.021(3) 0.0019(18)
C5 0.011(4) 0.019(4) 0.025(5) 0.002(2) -0.001(2) 0.006(2)
C28 0.024(6) 0.039(7) 0.036(4) -0.002(3) 0.014(3) -0.003(3)
C29 0.025(5) 0.038(6) 0.038(4) -0.002(3) 0.015(2) -0.002(2)
C14 0.026(5) 0.021(5) 0.032(3) -0.002(3) 0.0144(19) -0.0030(18)
O34 0.029(4) 0.038(3) 0.045(3) -0.0060(15) 0.0181(16) -0.0000(15)
C13 0.027(5) 0.027(6) 0.038(3) -0.004(3) 0.0131(17) -0.0076(17)
C23 0.026(5) 0.025(4) 0.030(5) 0.000(2) 0.018(3) -0.005(2)
C25 0.026(6) 0.041(6) 0.039(5) 0.003(3) 0.017(3) -0.002(3)
C1 0.018(4) 0.026(6) 0.036(4) -0.002(2) 0.0063(19) 0.003(2)
C30 0.026(4) 0.036(4) 0.041(3) -0.0034(16) 0.0173(16) -0.0008(16)
O21 0.023(5) 0.038(6) 0.043(6) -0.001(3) 0.016(3) -0.007(4)
O1 0.024(3) 0.038(4) 0.043(4) -0.0079(14) 0.0120(14) -0.0047(18)
O37 0.059(6) 0.044(4) 0.052(6) -0.003(2) 0.025(3) -0.003(2)
C46 0.073(8) 0.043(4) 0.067(9) -0.005(2) 0.038(4) -0.004(2)
C35 0.029(6) 0.046(7) 0.052(5) 0.013(3) 0.018(3) 0.005(3)
C42 0.028(4) 0.037(3) 0.044(3) -0.0065(16) 0.0181(16) 0.0000(15)
C3 0.040(6) 0.054(7) 0.063(7) -0.029(3) 0.031(3) -0.029(4)
C20 0.032(4) 0.034(6) 0.039(6) 0.007(3) 0.024(3) 0.002(3)
C40 0.027(6) 0.047(6) 0.035(3) -0.012(3) 0.012(2) 0.0015(18)
O22 0.029(7) 0.042(7) 0.043(5) 0.009(4) 0.020(3) 0.002(3)
O20 0.040(5) 0.032(4) 0.071(7) 0.0076(19) 0.044(3) 0.006(2)
C21 0.044(6) 0.054(7) 0.061(7) 0.023(3) 0.041(3) 0.024(4)
O25 0.029(4) 0.042(4) 0.043(3) -0.0016(16) 0.0167(16) -0.0013(16)
C34 0.051(9) 0.070(10) 0.058(5) 0.034(5) 0.029(3) 0.017(3)
O36 0.033(5) 0.038(3) 0.053(5) -0.0052(16) 0.021(2) -0.0027(16)
C50 0.035(6) 0.050(6) 0.030(6) 0.002(3) 0.019(3) -0.000(3)
C33 0.059(9) 0.081(11) 0.061(5) 0.044(5) 0.033(3) 0.022(3)
O27 0.035(5) 0.046(5) 0.071(5) 0.010(2) 0.026(2) 0.016(2)
O30 0.022(5) 0.032(7) 0.070(8) 0.002(3) 0.021(4) 0.001(4)
O4 0.031(6) 0.025(4) 0.040(5) -0.010(2) 0.016(3) -0.0036(19)
O31 0.028(4) 0.046(6) 0.043(3) -0.008(2) 0.0155(15) -0.0000(16)
O29 0.021(7) 0.056(8) 0.060(6) 0.015(4) 0.017(4) 0.015(4)
C31 0.043(5) 0.057(7) 0.062(4) 0.024(3) 0.0283(19) 0.013(2)
O32 0.022(4) 0.033(4) 0.053(4) 0.0003(17) 0.0197(18) 0.005(2)
C39 0.019(6) 0.042(6) 0.037(3) -0.005(3) 0.0117(19) 0.0036(19)
O35 0.034(5) 0.043(6) 0.049(4) -0.012(3) 0.015(2) 0.003(2)
O15 0.048(7) 0.032(6) 0.038(4) -0.016(4) 0.024(3) -0.008(2)
C18 0.061(8) 0.041(6) 0.038(4) -0.027(4) 0.026(2) -0.0105(19)
N3 0.040(6) 0.053(6) 0.036(6) 0.001(3) 0.018(3) -0.003(3)
C51 0.050(9) 0.084(12) 0.041(10) 0.032(8) 0.014(7) 0.020(8)
O12 0.034(6) 0.027(5) 0.053(5) -0.004(3) 0.022(3) -0.006(3)
O14 0.069(7) 0.051(6) 0.042(3) -0.024(3) 0.029(2) -0.007(2)
C52 0.046(11) 0.096(11) 0.060(12) 0.029(8) 0.019(8) 0.006(8)
O10 0.030(4) 0.038(4) 0.034(3) -0.013(2) 0.0067(17) -0.0052(17)
C43 0.047(8) 0.045(5) 0.076(10) -0.013(3) 0.017(4) -0.008(3)
O26 0.045(4) 0.051(6) 0.064(4) 0.010(2) 0.0299(19) 0.008(2)
C47a 0.086(16) 0.044(6) 0.07(2) -0.006(3) 0.047(9) -0.005(4)
O17 0.052(6) 0.131(16) 0.075(6) 0.046(4) 0.045(3) 0.048(5)
C48a 0.094(12) 0.045(8) 0.107(19) 0.002(4) 0.066(7) 0.007(6)
N2b 0.079(9) 0.045(4) 0.074(10) -0.001(3) 0.045(5) -0.000(3)
C47b 0.080(11) 0.045(7) 0.07(2) -0.002(4) 0.048(7) -0.003(5)
C48b 0.079(9) 0.056(10) 0.111(19) 0.001(3) 0.050(5) 0.016(6)

loop_
_atom_type_symbol
_atom_type_scat_dispersion_real
_atom_type_scat_dispersion_imag
_atom_type_scat_Cromer_Mann_a1
_atom_type_scat_Cromer_Mann_a2
_atom_type_scat_Cromer_Mann_a3
_atom_type_scat_Cromer_Mann_a4
_atom_type_scat_Cromer_Mann_b1
_atom_type_scat_Cromer_Mann_b2
_atom_type_scat_Cromer_Mann_b3
_atom_type_scat_Cromer_Mann_b4
_atom_type_scat_Cromer_Mann_c
_atom_type_scat_source
_atom_type_scat_dispersion_source
C 0.00000 0.00000 0.60000 0.13600 0.54700 1.22500 40.93800 0.37400 3.27800 13.01300 0.00000 'Custom 4-Gaussian' custom
Ce 0.00000 0.00000 5.85000 1.37600 4.12400 5.99100 113.77700 0.45000 4.42400 25.20700 0.00000 'Custom 4-Gaussian' custom
H 0.00000 0.00000 0.12900 0.03600 0.12700 0.23600 37.73700 0.55300 3.77200 13.51800 0.00000 'Custom 4-Gaussian' custom
N 0.00000 0.00000 0.48200 0.13500 0.51900 1.07500 31.52600 0.32400 2.60700 10.01700 0.00000 'Custom 4-Gaussian' custom
O 0.00000 0.00000 0.39200 0.14400 0.51100 0.93700 25.67500 0.30600 2.27200 8.27000 0.00000 'Custom 4-Gaussian' custom

loop_
_geom_angle_atom_site_label_1
_geom_angle_atom_site_label_2
_geom_angle_atom_site_label_3
_geom_angle
_geom_angle_site_symmetry_1
_geom_angle_site_symmetry_3
_geom_angle_publ_flag
O6 Ce1 O11 102.8(5) . . ?
O24 Ce1 O11 74.6(5) . . ?
O24 Ce1 O6 69.1(4) . . ?
O34 Ce1 O11 76.7(5) . . ?
O34 Ce1 O6 143.5(5) . . ?
O34 Ce1 O24 75.9(5) . . ?
C30 Ce1 O11 93.1(5) . . ?
C30 Ce1 O6 78.1(4) . . ?
C30 Ce1 O24 23.6(3) . . ?
C30 Ce1 O34 65.6(4) . . ?
O1 Ce1 O11 157.2(5) . . ?
O1 Ce1 O6 82.0(5) . . ?
O1 Ce1 O24 127.1(5) . . ?
O1 Ce1 O34 112.7(5) . . ?
O1 Ce1 C30 109.7(4) . . ?
C42 Ce1 O11 97.9(4) . . ?
C42 Ce1 O6 146.0(4) . . ?
C42 Ce1 O24 91.3(4) . . ?
C42 Ce1 O34 23.5(3) . . ?
C42 Ce1 C30 74.1(4) . . ?
C42 Ce1 O1 89.2(4) . . ?
O25 Ce1 O11 115.8(5) . . ?
O25 Ce1 O6 81.3(4) . . ?
O25 Ce1 O24 46.8(4) . . ?
O25 Ce1 O34 67.1(4) . . ?
O25 Ce1 C30 24.0(3) . . ?
O25 Ce1 O1 86.9(4) . . ?
O25 Ce1 C42 65.4(4) . . ?
O36 Ce1 O11 76.9(5) . . ?
O36 Ce1 O6 148.2(5) . . ?
O36 Ce1 O24 138.1(5) . . ?
O36 Ce1 O34 68.0(5) . . ?
O36 Ce1 C30 133.6(5) . . ?
O36 Ce1 O1 87.3(5) . . ?
O36 Ce1 C42 63.0(4) . . ?
O36 Ce1 O25 128.0(5) . . ?
O30 Ce1 O11 77.5(5) 1_455 . ?
O30 Ce1 O6 73.9(4) 1_455 . ?
O30 Ce1 O24 126.4(5) 1_455 . ?
O30 Ce1 O34 138.7(5) 1_455 . ?
O30 Ce1 C30 147.4(5) 1_455 . ?
O30 Ce1 O1 82.7(5) 1_455 . ?
O30 Ce1 C42 137.6(5) 1_455 . ?
O30 Ce1 O25 154.2(5) 1_455 . ?
O30 Ce1 O36 75.1(5) 1_455 . ?
C6 Ce3 O7 75.6(4) . 4_565 ?
O16 Ce3 O7 87.3(4) 3_565 4_565 ?
O16 Ce3 C6 92.0(4) 3_565 . ?
O5 Ce3 O7 80.1(5) . 4_565 ?
O5 Ce3 C6 24.8(3) . . ?
O5 Ce3 O16 67.7(4) . 3_565 ?
O30 Ce3 O7 68.4(4) 4_465 4_565 ?
O30 Ce3 C6 134.1(4) 4_465 . ?
O30 Ce3 O16 113.3(4) 4_465 3_565 ?
O30 Ce3 O5 148.3(5) 4_465 . ?
O4 Ce3 O7 69.3(5) . 4_565 ?
O4 Ce3 C6 24.4(3) . . ?
O4 Ce3 O16 114.5(4) . 3_565 ?
O4 Ce3 O5 48.9(4) . . ?
O4 Ce3 O30 112.5(4) . 4_465 ?
O29 Ce3 O7 75.7(5) 4_465 4_565 ?
O29 Ce3 C6 146.3(5) 4_465 . ?
O29 Ce3 O16 69.2(5) 4_465 3_565 ?
O29 Ce3 O5 131.0(5) 4_465 . ?
O29 Ce3 O30 45.3(4) 4_465 4_465 ?
O29 Ce3 O4 144.4(5) 4_465 . ?
O15 Ce3 O7 145.0(5) 2_545 4_565 ?
O15 Ce3 C6 139.3(5) 2_545 . ?
O15 Ce3 O16 92.6(5) 2_545 3_565 ?
O15 Ce3 O5 131.8(5) 2_545 . ?
O15 Ce3 O30 79.6(4) 2_545 4_465 ?
O15 Ce3 O4 139.7(5) 2_545 . ?
O15 Ce3 O29 71.6(5) 2_545 4_465 ?
O12 Ce3 O7 104.7(4) 4_565 4_565 ?
O12 Ce3 C6 91.3(4) 4_565 . ?
O12 Ce3 O16 168.0(5) 4_565 3_565 ?
O12 Ce3 O5 114.1(4) 4_565 . ?
O12 Ce3 O30 71.9(4) 4_565 4_465 ?
O12 Ce3 O4 71.1(4) 4_565 . ?
O12 Ce3 O29 113.0(5) 4_565 4_465 ?
O12 Ce3 O15 77.4(5) 4_565 2_545 ?
O10 Ce3 O7 145.1(5) . 4_565 ?
O10 Ce3 C6 69.4(5) . . ?
O10 Ce3 O16 93.9(5) . 3_565 ?
O10 Ce3 O5 68.3(5) . . ?
O10 Ce3 O30 139.9(5) . 4_465 ?
O10 Ce3 O4 78.6(5) . . ?
O10 Ce3 O29 136.9(5) . 4_465 ?
O10 Ce3 O15 69.9(5) . 2_545 ?
O10 Ce3 O12 76.4(5) . 4_565 ?
C24 Ce4 O2 97.9(4) . 3_665 ?
O19 Ce4 O2 120.7(4) . 3_665 ?
O19 Ce4 C24 25.1(3) . . ?
O22 Ce4 O2 81.9(4) 2_655 3_665 ?
O22 Ce4 C24 77.5(5) 2_655 . ?
O22 Ce4 O19 73.3(5) 2_655 . ?
O20 Ce4 O2 73.4(4) . 3_665 ?
O20 Ce4 C24 24.9(3) . . ?
O20 Ce4 O19 49.6(4) . . ?
O20 Ce4 O22 78.4(5) . 2_655 ?
O25 Ce4 O2 89.0(5) 3_665 3_665 ?
O25 Ce4 C24 69.4(4) 3_665 . ?
O25 Ce4 O19 82.0(5) 3_665 . ?
O25 Ce4 O22 144.0(5) 3_665 2_655 ?
O25 Ce4 O20 65.7(5) 3_665 . ?
O27 Ce4 O2 98.9(5) . 3_665 ?
O27 Ce4 C24 145.6(5) . . ?
O27 Ce4 O19 124.1(5) . . ?
O27 Ce4 O22 75.5(6) . 2_655 ?
O27 Ce4 O20 153.6(6) . . ?
O27 Ce4 O25 140.5(6) . 3_665 ?
O32 Ce4 O2 162.1(5) . 3_665 ?
O32 Ce4 C24 93.2(4) . . ?
O32 Ce4 O19 73.3(4) . . ?
O32 Ce4 O22 114.4(5) . 2_655 ?
O32 Ce4 O20 115.8(4) . . ?
O32 Ce4 O25 81.8(5) . 3_665 ?
O32 Ce4 O27 79.1(5) . . ?
O35 Ce4 O2 83.4(5) 3_665 3_665 ?
O35 Ce4 C24 137.0(5) 3_665 . ?
O35 Ce4 O19 141.3(5) 3_665 . ?
O35 Ce4 O22 144.2(5) 3_665 2_655 ?
O35 Ce4 O20 127.6(5) 3_665 . ?
O35 Ce4 O25 67.7(5) 3_665 3_665 ?
O35 Ce4 O27 74.8(6) 3_665 . ?
O35 Ce4 O32 78.9(5) 3_665 . ?
O21 Ce2 O9 70.6(5) 2_655 2 ?
O37 Ce2 O9 132.0(6) . 2 ?
O37 Ce2 O21 134.2(5) . 2_655 ?
O31 Ce2 O9 73.1(5) . 2 ?
O31 Ce2 O21 81.8(5) . 2_655 ?
O31 Ce2 O37 72.3(5) . . ?
O14 Ce2 O9 81.7(6) . 2 ?
O14 Ce2 O21 148.4(5) . 2_655 ?
O14 Ce2 O37 76.0(5) . . ?
O14 Ce2 O31 104.6(5) . . ?
O26 Ce2 O9 152.0(6) . 2 ?
O26 Ce2 O21 81.7(5) . 2_655 ?
O26 Ce2 O37 71.1(6) . . ?
O26 Ce2 O31 106.9(5) . . ?
O26 Ce2 O14 123.9(6) . . ?
O17 Ce2 O9 94.8(7) 4_676 2 ?
O17 Ce2 O21 79.2(7) 4_676 2_655 ?
O17 Ce2 O37 126.1(8) 4_676 . ?
O17 Ce2 O31 160.1(7) 4_676 . ?
O17 Ce2 O14 88.7(6) 4_676 . ?
O17 Ce2 O26 76.3(6) 4_676 . ?
O38 Ce2 O9 133.1(15) . 2 ?
O38 Ce2 O21 133.3(14) . 2_655 ?
O38 Ce2 O37 66.2(14) . . ?
O38 Ce2 O31 138.0(13) . . ?
O38 Ce2 O14 59.5(15) . . ?
O38 Ce2 O26 65.9(15) . . ?
O38 Ce2 O17 61.6(14) . 4_676 ?
C14 O13 C17 108.5(11) . . ?
C20 O18 C23 108.8(11) . . ?
C11 O8 C8 106.2(10) . . ?
C7 O7 Ce3 126.1(10) . 4_666 ?
C7 C8 O8 119.7(10) . . ?
C9 C8 O8 109.8(11) . . ?
C9 C8 C7 130.6(11) . . ?
C8 C7 O7 116.4(11) . . ?
O6 C7 O7 128.1(13) . . ?
O6 C7 C8 115.5(11) . . ?
C9 C10 H10 126.7(8) . . ?
C11 C10 H10 126.7(8) . . ?
C11 C10 C9 106.7(12) . . ?
O33 C38 C37 118.6(13) . . ?
C39 C38 C37 130.5(12) . . ?
C39 C38 O33 110.1(12) . . ?
C16 C15 H15 127.1(8) . . ?
C14 C15 H15 127.1(8) . . ?
C14 C15 C16 105.8(13) . . ?
O5 C6 Ce3 67.0(9) . . ?
C5 C6 Ce3 163.9(11) . . ?
C5 C6 O5 118.9(13) . . ?
O4 C6 Ce3 56.6(8) . . ?
O4 C6 O5 122.6(14) . . ?
O4 C6 C5 118.2(12) . . ?
C1 O2 Ce4 131.0(11) . 3_665 ?
O31 C37 C38 113.3(13) . . ?
O32 C37 C38 118.3(13) . . ?
O32 C37 O31 128.1(15) . . ?
C13 O11 Ce1 134.6(11) . . ?
C5 C4 H4 125.4(8) . . ?
C3 C4 H4 125.4(9) . . ?
C3 C4 C5 109.3(13) . . ?
O23 C26 C27 110.6(13) . . ?
C25 C26 C27 136.3(13) . . ?
C25 C26 O23 113.0(11) . . ?
C7 O6 Ce1 141.9(11) . . ?
C35 O28 C32 113.9(16) . . ?
C20 C19 O16 115.0(13) . . ?
O17 C19 O16 128.4(16) . . ?
O17 C19 C20 116.3(14) . . ?
C19 O16 Ce3 129.3(11) . 3_565 ?
C5 O3 C2 108.0(11) . . ?
O30 C36 C35 124.3(16) . . ?
O29 C36 C35 115.4(14) . . ?
O29 C36 O30 120.2(17) . . ?
C1 C2 O3 118.7(12) . . ?
C3 C2 O3 110.4(12) . . ?
C3 C2 C1 130.9(13) . . ?
H16 C16 C15 126.4(8) . . ?
C17 C16 C15 107.3(13) . . ?
C17 C16 H16 126.4(8) . . ?
C10 C9 C8 106.7(12) . . ?
H9 C9 C8 126.6(8) . . ?
H9 C9 C10 126.6(8) . . ?
C41 O33 C38 106.1(12) . . ?
C12 O9 Ce2 122.0(10) . 2_545 ?
H27 C27 C26 126.7(8) . . ?
C28 C27 C26 106.6(13) . . ?
C28 C27 H27 126.7(8) . . ?
H4b N4 H4a 107.2 . . ?
C51 N4 H4a 107.9(11) . . ?
C51 N4 H4b 107.9(12) . . ?
C52 N4 H4a 107.9(12) . . ?
C52 N4 H4b 107.9(12) . . ?
C52 N4 C51 117.6(18) . . ?
C10 C11 O8 110.3(11) . . ?
C12 C11 O8 120.7(11) . . ?
C12 C11 C10 129.0(11) . . ?
C6 O5 Ce3 88.2(9) . . ?
C42 C41 O33 115.8(12) . . ?
C40 C41 O33 111.6(12) . . ?
C40 C41 C42 132.4(13) . . ?
C11 C12 O9 116.7(12) . . ?
O10 C12 O9 122.4(14) . . ?
O10 C12 C11 120.5(12) . . ?
C47a N2a C46 122(2) . . ?
C48a N2a C46 123(2) . . ?
C48a N2a C47a 115(3) . . ?
H49b C49 H49a 109.5 . . ?
H49c C49 H49a 109.5 . . ?
H49c C49 H49b 109.5 . . ?
N3 C49 H49a 109.5 . . ?
N3 C49 H49b 109.5 . . ?
N3 C49 H49c 109.5 . . ?
C23 C22 H22 126.6(8) . . ?
C21 C22 H22 126.6(8) . . ?
C21 C22 C23 106.8(13) . . ?
C33 C32 O28 106.7(16) . . ?
C31 C32 O28 123.9(16) . . ?
C31 C32 C33 129.2(17) . . ?
C16 C17 O13 108.5(12) . . ?
C18 C17 O13 118.9(12) . . ?
C18 C17 C16 132.0(12) . . ?
C29 O23 C26 106.6(11) . . ?
C30 O24 Ce1 101.9(11) . . ?
O19 C24 Ce4 55.7(7) . . ?
C23 C24 Ce4 158.9(11) . . ?
C23 C24 O19 119.4(12) . . ?
O20 C24 Ce4 65.7(8) . . ?
O20 C24 O19 120.1(13) . . ?
O20 C24 C23 119.7(12) . . ?
C24 O19 Ce4 99.2(9) . . ?
C4 C5 C6 132.5(12) . . ?
O3 C5 C6 119.1(11) . . ?
O3 C5 C4 107.5(12) . . ?
H28 C28 C27 126.4(8) . . ?
C29 C28 C27 107.3(13) . . ?
C29 C28 H28 126.4(9) . . ?
C28 C29 O23 109.0(12) . . ?
C30 C29 O23 117.1(12) . . ?
C30 C29 C28 133.8(14) . . ?
C15 C14 O13 109.5(12) . . ?
C13 C14 O13 115.7(12) . . ?
C13 C14 C15 133.0(12) . . ?
C42 O34 Ce1 103.3(10) . . ?
C14 C13 O11 118.9(13) . . ?
O12 C13 O11 124.3(15) . . ?
O12 C13 C14 116.7(13) . . ?
C22 C23 O18 109.0(12) . . ?
C24 C23 O18 115.4(11) . . ?
C24 C23 C22 134.6(12) . . ?
O21 C25 C26 115.3(12) . . ?
O22 C25 C26 122.0(13) . . ?
O22 C25 O21 122.7(15) . . ?
C2 C1 O2 116.7(13) . . ?
O1 C1 O2 130.6(15) . . ?
O1 C1 C2 112.7(12) . . ?
O24 C30 Ce1 54.5(9) . . ?
C29 C30 Ce1 170.3(11) . . ?
C29 C30 O24 117.6(14) . . ?
O25 C30 Ce1 68.0(9) . . ?
O25 C30 O24 119.5(15) . . ?
O25 C30 C29 121.2(14) . . ?
C45a N1a C43 126(2) . . ?
C44a N1a C43 128(2) . . ?
C44a N1a C45a 105(3) . . ?
C25 O21 Ce2 141.7(12) . 2_645 ?
C1 O1 Ce1 136.6(12) . . ?
C46 O37 Ce2 136.0(13) . . ?
O37 C46 N2a 125(2) . . ?
H46a C46 N2a 115.3(14) . . ?
H46a C46 O37 113.0(13) . . ?
H46 C46 N2a 117.3(13) . . ?
H46 C46 O37 117.3(12) . . ?
H46 C46 H46a 27.1 . . ?
N2b C46 N2a 24.3(16) . . ?
N2b C46 O37 134(2) . . ?
N2b C46 H46a 113.0(13) . . ?
N2b C46 H46 103.7(13) . . ?
C36 C35 O28 122.4(16) . . ?
C34 C35 O28 106.9(15) . . ?
C34 C35 C36 130.4(16) . . ?
C41 C42 Ce1 152.5(11) . . ?
O34 C42 Ce1 53.2(8) . . ?
O34 C42 C41 118.2(13) . . ?
O35 C42 Ce1 74.7(9) . . ?
O35 C42 C41 119.0(14) . . ?
O35 C42 O34 122.7(15) . . ?
C2 C3 C4 104.7(13) . . ?
H3 C3 C4 127.7(9) . . ?
H3 C3 C2 127.7(8) . . ?
C19 C20 O18 119.4(12) . . ?
C21 C20 O18 109.1(12) . . ?
C21 C20 C19 131.4(13) . . ?
H40 C40 C41 127.2(9) . . ?
C39 C40 C41 105.6(15) . . ?
C39 C40 H40 127.2(10) . . ?
C25 O22 Ce4 125.1(11) . 2_645 ?
C24 O20 Ce4 89.4(9) . . ?
C20 C21 C22 106.2(13) . . ?
H21 C21 C22 126.9(8) . . ?
H21 C21 C20 126.9(9) . . ?
Ce4 O25 Ce1 110.7(5) 3_665 . ?
C30 O25 Ce1 88.0(10) . . ?
C30 O25 Ce4 156.5(12) . 3_665 ?
H34 C34 C35 128.7(10) . . ?
C33 C34 C35 102.5(16) . . ?
C33 C34 H34 128.7(12) . . ?
C43 O36 Ce1 128.8(13) . . ?
H50b C50 H50a 109.5 . . ?
H50c C50 H50a 109.5 . . ?
H50c C50 H50b 109.5 . . ?
N3 C50 H50a 109.5 . . ?
N3 C50 H50b 109.5 . . ?
N3 C50 H50c 109.5 . . ?
C34 C33 C32 109.9(18) . . ?
H33 C33 C32 125.0(11) . . ?
H33 C33 C34 125.0(12) . . ?
C31 O27 Ce4 143.4(15) . . ?
Ce3 O30 Ce1 116.7(5) 4_766 1_655 ?
C36 O30 Ce1 153.1(14) . 1_655 ?
C36 O30 Ce3 87.7(11) . 4_766 ?
C6 O4 Ce3 99.0(9) . . ?
C37 O31 Ce2 144.7(12) . . ?
C36 O29 Ce3 106.4(11) . 4_766 ?
O27 C31 C32 121.3(17) . . ?
O26 C31 C32 118.7(17) . . ?
O26 C31 O27 119.4(18) . . ?
C37 O32 Ce4 137.3(12) . . ?
C40 C39 C38 106.5(14) . . ?
H39 C39 C38 126.7(8) . . ?
H39 C39 C40 126.7(10) . . ?
C42 O35 Ce4 133.6(13) . 3_665 ?
C18 O15 Ce3 142.9(13) . 2 ?
O15 C18 C17 115.1(12) . . ?
O14 C18 C17 116.0(13) . . ?
O14 C18 O15 128.3(15) . . ?
C50 N3 C49 118.2(15) . . ?
H3a N3 C49 107.8(9) . . ?
H3a N3 C50 107.8(9) . . ?
H3b N3 C49 107.8(10) . . ?
H3b N3 C50 107.8(9) . . ?
H3b N3 H3a 107.124601438(18) . . ?
H51a C51 N4 109.5 . . ?
H51b C51 N4 109.5 . . ?
H51b C51 H51a 109.5 . . ?
H51c C51 N4 109.5 . . ?
H51c C51 H51a 109.5 . . ?
H51c C51 H51b 109.5 . . ?
C13 O12 Ce3 142.2(12) . 4_666 ?
C18 O14 Ce2 142.4(14) . . ?
H52a C52 N4 109.5 . . ?
H52b C52 N4 109.5 . . ?
H52b C52 H52a 109.5 . . ?
H52c C52 N4 109.5 . . ?
H52c C52 H52a 109.5 . . ?
H52c C52 H52b 109.5 . . ?
C12 O10 Ce3 155.7(12) . . ?
O36 C43 N1a 119.5(16) . . ?
H43 C43 N1a 120.3(10) . . ?
H43 C43 O36 120.3(11) . . ?
H43a C43 N1a 116.7(11) . . ?
H43a C43 O36 116.6(11) . . ?
H43a C43 H43 27.1 . . ?
N1b C43 N1a 26.6(18) . . ?
N1b C43 O36 127(2) . . ?
N1b C43 H43 107.0(16) . . ?
N1b C43 H43a 116.6(15) . . ?
C31 O26 Ce2 120.0(14) . . ?
H47a C47a N2a 109.5 . . ?
H47b C47a N2a 109.5 . . ?
H47b C47a H47a 109.5 . . ?
H47c C47a N2a 109.5 . . ?
H47c C47a H47a 109.5 . . ?
H47c C47a H47b 109.5 . . ?
H45a C45a N1a 109.5 . . ?
H45b C45a N1a 109.5 . . ?
H45b C45a H45a 109.5 . . ?
H45c C45a N1a 109.5 . . ?
H45c C45a H45a 109.5 . . ?
H45c C45a H45b 109.5 . . ?
C19 O17 Ce2 170(2) . 4_575 ?
H48a C48a N2a 109.5 . . ?
H48b C48a N2a 109.5 . . ?
H48b C48a H48a 109.5 . . ?
H48c C48a N2a 109.5 . . ?
H48c C48a H48a 109.5 . . ?
H48c C48a H48b 109.5 . . ?
H44a C44a N1a 109.5 . . ?
H44b C44a N1a 109.5 . . ?
H44b C44a H44a 109.5 . . ?
H44c C44a N1a 109.5 . . ?
H44c C44a H44a 109.5 . . ?
H44c C44a H44b 109.5 . . ?
C47b N2b C46 124(2) . . ?
C48b N2b C46 122(2) . . ?
C48b N2b C47b 114(3) . . ?
H47d C47b N2b 109.5 . . ?
H47e C47b N2b 109.5 . . ?
H47e C47b H47d 109.5 . . ?
H47f C47b N2b 109.5 . . ?
H47f C47b H47d 109.5 . . ?
H47f C47b H47e 109.5 . . ?
H48d C48b N2b 109.5 . . ?
H48e C48b N2b 109.5 . . ?
H48e C48b H48d 109.5 . . ?
H48f C48b N2b 109.5 . . ?
H48f C48b H48d 109.5 . . ?
H48f C48b H48e 109.5 . . ?
C45b N1b C43 120(3) . . ?
C44b N1b C43 120(3) . . ?
C44b N1b C45b 120(4) . . ?
H45d C45b N1b 109.5 . . ?
H45e C45b N1b 109.5 . . ?
H45e C45b H45d 109.5 . . ?
H45f C45b N1b 109.5 . . ?
H45f C45b H45d 109.5 . . ?
H45f C45b H45e 109.5 . . ?
H44d C44b N1b 109.5 . . ?
H44e C44b N1b 109.5 . . ?
H44e C44b H44d 109.5 . . ?
H44f C44b N1b 109.5 . . ?
H44f C44b H44d 109.5 . . ?
H44f C44b H44e 109.5 . . ?
O38 C53 H53 116(5) . . ?
N5 C53 H53 116(3) . . ?
N5 C53 O38 127(6) . . ?
C53 O38 Ce2 137(4) . . ?
C54 N5 C53 124(3) . . ?
C55 N5 C53 123(3) . . ?
C55 N5 C54 113(4) . . ?
H54a C54 N5 109.5 . . ?
H54b C54 N5 109.5 . . ?
H54b C54 H54a 109.5 . . ?
H54c C54 N5 109.5 . . ?
H54c C54 H54a 109.5 . . ?
H54c C54 H54b 109.5 . . ?
H55a C55 N5 109.5 . . ?
H55b C55 N5 109.5 . . ?
H55b C55 H55a 109.5 . . ?
H55c C55 N5 109.5 . . ?
H55c C55 H55a 109.5 . . ?
H55c C55 H55b 109.5 . . ?

loop_
_geom_bond_atom_site_label_1
_geom_bond_atom_site_label_2
_geom_bond_distance
_geom_bond_site_symmetry_2
_geom_bond_publ_flag
Ce1 O11 2.373(14) . ?
Ce1 O6 2.445(12) . ?
Ce1 O24 2.550(15) . ?
Ce1 O34 2.539(14) . ?
Ce1 C30 3.065(14) . ?
Ce1 O1 2.430(14) . ?
Ce1 C42 3.087(14) . ?
Ce1 O25 2.843(15) . ?
Ce1 O36 2.502(15) . ?
Ce1 O30 2.461(14) 1_455 ?
Ce3 O7 2.511(12) 4_565 ?
Ce3 C6 2.982(13) . ?
Ce3 O16 2.476(13) 3_565 ?
Ce3 O5 2.746(14) . ?
Ce3 O30 2.967(16) 4_465 ?
Ce3 O4 2.521(13) . ?
Ce3 O29 2.569(15) 4_465 ?
Ce3 O15 2.417(13) 2_545 ?
Ce3 O12 2.479(14) 4_565 ?
Ce3 O10 2.449(13) . ?
Ce4 O2 2.529(14) 3_665 ?
Ce4 C24 2.949(13) . ?
Ce4 O19 2.469(13) . ?
Ce4 O22 2.475(15) 2_655 ?
Ce4 O20 2.688(14) . ?
Ce4 O25 2.539(14) 3_665 ?
Ce4 O27 2.378(15) . ?
Ce4 O32 2.412(13) . ?
Ce4 O35 2.557(15) 3_665 ?
Ce2 O9 2.567(14) 2 ?
Ce2 O21 2.466(13) 2_655 ?
Ce2 O37 2.539(16) . ?
Ce2 O31 2.533(15) . ?
Ce2 O14 2.382(14) . ?
Ce2 O26 2.494(16) . ?
Ce2 O17 2.293(17) 4_676 ?
Ce2 O38 2.71(6) . ?
O13 C17 1.369(14) . ?
O13 C14 1.364(14) . ?
O18 C23 1.365(14) . ?
O18 C20 1.364(14) . ?
O8 C8 1.382(13) . ?
O8 C11 1.356(13) . ?
O7 C7 1.257(13) . ?
C8 C7 1.502(13) . ?
C8 C9 1.375(13) . ?
C7 O6 1.261(13) . ?
C10 H10 1.1030 . ?
C10 C9 1.395(15) . ?
C10 C11 1.382(14) . ?
C38 C37 1.456(14) . ?
C38 O33 1.352(14) . ?
C38 C39 1.41(2) . ?
C15 H15 1.1030 . ?
C15 C16 1.426(16) . ?
C15 C14 1.394(14) . ?
C6 O5 1.251(14) . ?
C6 C5 1.482(14) . ?
C6 O4 1.246(14) . ?
O2 C1 1.233(14) . ?
C37 O31 1.226(14) . ?
C37 O32 1.246(14) . ?
O11 C13 1.225(14) . ?
C4 H4 1.1030 . ?
C4 C5 1.377(15) . ?
C4 C3 1.391(16) . ?
C26 C27 1.373(15) . ?
C26 O23 1.359(14) . ?
C26 C25 1.500(15) . ?
O28 C32 1.32(2) . ?
O28 C35 1.34(2) . ?
C19 O16 1.228(14) . ?
C19 C20 1.491(14) . ?
C19 O17 1.267(15) . ?
O3 C2 1.351(14) . ?
O3 C5 1.368(14) . ?
C36 C35 1.45(2) . ?
C36 O30 1.233(14) . ?
C36 O29 1.264(14) . ?
C2 C1 1.493(14) . ?
C2 C3 1.387(15) . ?
C16 H16 1.1030 . ?
C16 C17 1.390(15) . ?
C9 H9 1.1030 . ?
O33 C41 1.363(14) . ?
O9 C12 1.242(14) . ?
C27 H27 1.1030 . ?
C27 C28 1.397(16) . ?
N4 H4a 1.0330 . ?
N4 H4b 1.0330 . ?
N4 C51 1.414(18) . ?
N4 C52 1.442(18) . ?
C11 C12 1.458(14) . ?
C41 C42 1.477(15) . ?
C41 C40 1.38(2) . ?
C12 O10 1.251(13) . ?
N2a C46 1.30(2) . ?
N2a C47a 1.405(19) . ?
N2a C48a 1.401(19) . ?
C49 H49a 1.0970 . ?
C49 H49b 1.0970 . ?
C49 H49c 1.0970 . ?
C49 N3 1.416(17) . ?
C22 H22 1.1030 . ?
C22 C23 1.377(15) . ?
C22 C21 1.433(16) . ?
C32 C33 1.40(2) . ?
C32 C31 1.40(2) . ?
C17 C18 1.489(14) . ?
O23 C29 1.384(15) . ?
O24 C30 1.252(14) . ?
C24 O19 1.266(13) . ?
C24 C23 1.487(14) . ?
C24 O20 1.240(14) . ?
C28 H28 1.1030 . ?
C28 C29 1.382(15) . ?
C29 C30 1.463(15) . ?
C14 C13 1.459(14) . ?
O34 C42 1.266(14) . ?
C13 O12 1.258(14) . ?
C25 O21 1.289(14) . ?
C25 O22 1.241(14) . ?
C1 O1 1.252(14) . ?
C30 O25 1.246(14) . ?
N1a C43 1.273(17) . ?
N1a C45a 1.377(17) . ?
N1a C44a 1.369(18) . ?
O37 C46 1.190(19) . ?
C46 H46a 1.1030 . ?
C46 H46 1.1030 . ?
C46 N2b 1.29(2) . ?
C35 C34 1.48(2) . ?
C42 O35 1.263(14) . ?
C3 H3 1.1030 . ?
C20 C21 1.384(15) . ?
C40 H40 1.1030 . ?
C40 C39 1.40(2) . ?
C21 H21 1.1030 . ?
C34 H34 1.1030 . ?
C34 C33 1.43(2) . ?
O36 C43 1.213(18) . ?
C50 H50a 1.0970 . ?
C50 H50b 1.0970 . ?
C50 H50c 1.0970 . ?
C50 N3 1.422(16) . ?
C33 H33 1.1030 . ?
O27 C31 1.261(15) . ?
C31 O26 1.212(15) . ?
C39 H39 1.1030 . ?
O15 C18 1.252(14) . ?
C18 O14 1.263(14) . ?
N3 H3a 1.0330 . ?
N3 H3b 1.0330 . ?
C51 H51a 1.0970 . ?
C51 H51b 1.0970 . ?
C51 H51c 1.0970 . ?
C52 H52a 1.0970 . ?
C52 H52b 1.0970 . ?
C52 H52c 1.0970 . ?
C43 H43 1.1030 . ?
C43 H43a 1.1030 . ?
C43 N1b 1.31(2) . ?
C47a H47a 1.0970 . ?
C47a H47b 1.0970 . ?
C47a H47c 1.0970 . ?
C45a H45a 1.0970 . ?
C45a H45b 1.0970 . ?
C45a H45c 1.0970 . ?
C48a H48a 1.0970 . ?
C48a H48b 1.0970 . ?
C48a H48c 1.0970 . ?
C44a H44a 1.0970 . ?
C44a H44b 1.0970 . ?
C44a H44c 1.0970 . ?
N2b C47b 1.397(19) . ?
N2b C48b 1.405(19) . ?
C47b H47d 1.0970 . ?
C47b H47e 1.0970 . ?
C47b H47f 1.0970 . ?
C48b H48d 1.0970 . ?
C48b H48e 1.0970 . ?
C48b H48f 1.0970 . ?
N1b C45b 1.41(2) . ?
N1b C44b 1.41(2) . ?
C45b H45d 1.0970 . ?
C45b H45e 1.0970 . ?
C45b H45f 1.0970 . ?
C44b H44d 1.0970 . ?
C44b H44e 1.0970 . ?
C44b H44f 1.0970 . ?
C53 H53 1.1030 . ?
C53 O38 1.230(19) . ?
C53 N5 1.356(18) . ?
N5 C54 1.449(17) . ?
N5 C55 1.455(17) . ?
C54 H54a 1.0970 . ?
C54 H54b 1.0970 . ?
C54 H54c 1.0970 . ?
C55 H55a 1.0970 . ?
C55 H55b 1.0970 . ?
C55 H55c 1.0970 . ?

loop_
_geom_torsion_atom_site_label_1
_geom_torsion_atom_site_label_2
_geom_torsion_atom_site_label_3
_geom_torsion_atom_site_label_4
_geom_torsion
_geom_torsion_site_symmetry_1
_geom_torsion_site_symmetry_2
_geom_torsion_site_symmetry_3
_geom_torsion_site_symmetry_4
_geom_torsion_publ_flag
Ce1 O11 C13 C14 175.6(15) . . . . ?
Ce1 O11 C13 O12 -3.1(19) . . . . ?
Ce1 O6 C7 O7 -60.0(19) . . . . ?
Ce1 O6 C7 C8 117.0(16) . . . . ?
Ce1 O24 C30 C29 173.3(9) . . . . ?
Ce1 O24 C30 O25 -21.3(12) . . . . ?
Ce1 O34 C42 C41 148.9(9) . . . . ?
Ce1 O34 C42 O35 -29.3(13) . . . . ?
Ce1 C30 O25 Ce4 143.9(19) . . . 3_665 ?
Ce1 O1 C1 O2 -59.2(19) . . . . ?
Ce1 O1 C1 C2 121.5(16) . . . . ?
Ce1 C42 C41 O33 55(2) . . . . ?
Ce1 C42 C41 C40 -130(2) . . . . ?
Ce1 C42 O35 Ce4 -102.8(7) . . . 3_665 ?
Ce1 O25 C30 O24 18.6(11) . . . . ?
Ce1 O25 C30 C29 -176.5(8) . . . . ?
Ce1 O36 C43 N1a 158.6(18) . . . . ?
Ce1 O36 C43 N1b -171(2) . . . . ?
Ce1 O30 C36 C35 -31(3) 1_655 . . . ?
Ce1 O30 C36 O29 152(3) 1_655 . . . ?
Ce3 O7 C7 C8 166.8(11) 4_666 . . . ?
Ce3 O7 C7 O6 -16.2(16) 4_666 . . . ?
Ce3 C6 C5 C4 -102(3) . . . . ?
Ce3 C6 C5 O3 66(3) . . . . ?
Ce3 O16 C19 C20 -178.1(14) 3_565 . . . ?
Ce3 O16 C19 O17 -4(2) 3_565 . . . ?
Ce3 O5 C6 C5 -163.3(7) . . . . ?
Ce3 O5 C6 O4 10.9(12) . . . . ?
Ce3 O30 C36 C35 172.6(10) 4_766 . . . ?
Ce3 O30 C36 O29 -4.8(13) 4_766 . . . ?
Ce3 O4 C6 O5 -12.0(13) . . . . ?
Ce3 O4 C6 C5 162.2(8) . . . . ?
Ce3 O29 C36 C35 -171.9(11) 4_766 . . . ?
Ce3 O29 C36 O30 5.8(14) 4_766 . . . ?
Ce3 O15 C18 C17 -133(2) 2 . . . ?
Ce3 O15 C18 O14 38(2) 2 . . . ?
Ce3 O12 C13 O11 -65(2) 4_666 . . . ?
Ce3 O12 C13 C14 115.8(18) 4_666 . . . ?
Ce3 O10 C12 O9 110(3) . . . . ?
Ce3 O10 C12 C11 -77(3) . . . . ?
Ce4 O2 C1 C2 -166.8(14) 3_665 . . . ?
Ce4 O2 C1 O1 13.8(19) 3_665 . . . ?
Ce4 C24 C23 O18 76(2) . . . . ?
Ce4 C24 C23 C22 -91(3) . . . . ?
Ce4 O19 C24 C23 155.8(8) . . . . ?
Ce4 O19 C24 O20 -14.1(13) . . . . ?
Ce4 O22 C25 C26 -156.4(12) 2_645 . . . ?
Ce4 O22 C25 O21 25.7(15) 2_645 . . . ?
Ce4 O20 C24 O19 12.8(12) . . . . ?
Ce4 O20 C24 C23 -157.1(7) . . . . ?
Ce4 O25 C30 O24 163(3) 3_665 . . . ?
Ce4 O25 C30 C29 -33(3) 3_665 . . . ?
Ce4 O27 C31 C32 -83(2) . . . . ?
Ce4 O27 C31 O26 106(2) . . . . ?
Ce4 O32 C37 C38 -138.0(16) . . . . ?
Ce4 O32 C37 O31 48.6(19) . . . . ?
Ce4 O35 C42 C41 103.0(15) 3_665 . . . ?
Ce4 O35 C42 O34 -78.9(16) 3_665 . . . ?
Ce2 O9 C12 C11 -164.6(11) 2_545 . . . ?
Ce2 O9 C12 O10 8.2(18) 2_545 . . . ?
Ce2 O21 C25 C26 -105.1(18) 2_645 . . . ?
Ce2 O21 C25 O22 73(2) 2_645 . . . ?
Ce2 O37 C46 N2a -140(2) . . . . ?
Ce2 O37 C46 N2b -111(2) . . . . ?
Ce2 O31 C37 C38 136(2) . . . . ?
Ce2 O31 C37 O32 -51(2) . . . . ?
Ce2 O14 C18 C17 -157(2) . . . . ?
Ce2 O14 C18 O15 33(3) . . . . ?
Ce2 O26 C31 C32 -155.9(14) . . . . ?
Ce2 O26 C31 O27 15.9(16) . . . . ?
Ce2 O17 C19 O16 -63(8) 4_575 . . . ?
Ce2 O17 C19 C20 111(8) 4_575 . . . ?
Ce2 O38 C53 N5 -111(7) . . . . ?
O13 C17 C16 C15 6.1(15) . . . . ?
O13 C17 C18 O15 166.0(18) . . . . ?
O13 C17 C18 O14 -5.9(19) . . . . ?
O13 C14 C15 C16 -2.4(15) . . . . ?
O13 C14 C13 O11 6.8(16) . . . . ?
O13 C14 C13 O12 -174.4(14) . . . . ?
O18 C23 C22 C21 0.7(15) . . . . ?
O18 C23 C24 O19 5.5(16) . . . . ?
O18 C23 C24 O20 175.5(15) . . . . ?
O18 C20 C19 O16 17.9(18) . . . . ?
O18 C20 C19 O17 -157(2) . . . . ?
O18 C20 C21 C22 2.4(16) . . . . ?
O8 C8 C7 O7 -4.1(15) . . . . ?
O8 C8 C7 O6 178.4(14) . . . . ?
O8 C8 C9 C10 5.4(14) . . . . ?
O8 C11 C10 C9 2.0(14) . . . . ?
O8 C11 C12 O9 -21.2(17) . . . . ?
O8 C11 C12 O10 165.8(15) . . . . ?
O7 C7 C8 C9 177.7(13) . . . . ?
C8 O8 C11 C10 1.3(14) . . . . ?
C8 O8 C11 C12 -176.4(11) . . . . ?
C8 C9 C10 C11 -4.5(14) . . . . ?
C7 C8 O8 C11 177.3(13) . . . . ?
C7 C8 C9 C10 -176.3(18) . . . . ?
C10 C11 C12 O9 161.6(19) . . . . ?
C10 C11 C12 O10 -11(2) . . . . ?
C38 O33 C41 C42 177.4(12) . . . . ?
C38 O33 C41 C40 1.4(14) . . . . ?
C38 C39 C40 C41 -2.2(14) . . . . ?
C15 C16 C17 C18 176.4(14) . . . . ?
C15 C14 O13 C17 6.3(15) . . . . ?
C15 C14 C13 O11 170(2) . . . . ?
C15 C14 C13 O12 -12(2) . . . . ?
C6 C5 C4 C3 171(2) . . . . ?
C6 C5 O3 C2 -170.4(15) . . . . ?
O2 C1 C2 O3 10.1(17) . . . . ?
O2 C1 C2 C3 -172.0(17) . . . . ?
C37 C38 O33 C41 -173.0(14) . . . . ?
C37 C38 C39 C40 171.8(19) . . . . ?
C4 C5 C6 O5 6(2) . . . . ?
C4 C5 C6 O4 -169(2) . . . . ?
C4 C5 O3 C2 0.4(15) . . . . ?
C4 C3 C2 O3 4.4(18) . . . . ?
C4 C3 C2 C1 -173.7(13) . . . . ?
C26 C27 C28 C29 0.7(15) . . . . ?
C26 O23 C29 C28 0.2(14) . . . . ?
C26 O23 C29 C30 -177.4(12) . . . . ?
O6 C7 C8 C9 0.3(17) . . . . ?
O28 C32 C33 C34 -1.2(18) . . . . ?
O28 C32 C31 O27 -165(2) . . . . ?
O28 C32 C31 O26 7(2) . . . . ?
O28 C35 C36 O30 -160.0(18) . . . . ?
O28 C35 C36 O29 18(2) . . . . ?
O28 C35 C34 C33 -2.5(18) . . . . ?
C19 C20 O18 C23 174.7(15) . . . . ?
C19 C20 C21 C22 -174(2) . . . . ?
O16 C19 C20 C21 -166.2(16) . . . . ?
O3 C2 C1 O1 -170.5(16) . . . . ?
O3 C5 C6 O5 173.7(15) . . . . ?
O3 C5 C6 O4 -0.7(16) . . . . ?
O3 C5 C4 C3 2.4(15) . . . . ?
C36 C35 O28 C32 -172.3(18) . . . . ?
C36 C35 C34 C33 171(2) . . . . ?
C2 C3 C4 C5 -4.1(18) . . . . ?
C16 C15 C14 C13 -165.9(13) . . . . ?
C16 C17 O13 C14 -7.7(16) . . . . ?
C16 C17 C18 O15 -3(2) . . . . ?
C16 C17 C18 O14 -175(2) . . . . ?
C9 C8 O8 C11 -4.2(14) . . . . ?
C9 C10 C11 C12 179.4(12) . . . . ?
O33 C38 C37 O31 -24.6(16) . . . . ?
O33 C38 C37 O32 161.0(14) . . . . ?
O33 C38 C39 C40 3.2(14) . . . . ?
O33 C41 C42 O34 -9.2(16) . . . . ?
O33 C41 C42 O35 169.0(15) . . . . ?
O33 C41 C40 C39 0.5(14) . . . . ?
C27 C26 O23 C29 0.2(16) . . . . ?
C27 C26 C25 O21 5(2) . . . . ?
C27 C26 C25 O22 -173(2) . . . . ?
C27 C28 C29 O23 -0.5(15) . . . . ?
C27 C28 C29 C30 176.5(12) . . . . ?
C41 O33 C38 C39 -2.8(14) . . . . ?
N2a C46 N2b C47b -98(5) . . . . ?
N2a C46 N2b C48b 84(5) . . . . ?
C22 C23 O18 C20 0.8(16) . . . . ?
C22 C23 C24 O19 -161(2) . . . . ?
C22 C23 C24 O20 9(2) . . . . ?
C32 O28 C35 C34 2.0(18) . . . . ?
C32 C33 C34 C35 2(2) . . . . ?
C17 O13 C14 C13 173.0(13) . . . . ?
C17 C16 C15 C14 -2.3(17) . . . . ?
O23 C26 C27 C28 -0.6(15) . . . . ?
O23 C26 C25 O21 -178.1(14) . . . . ?
O23 C26 C25 O22 3.8(17) . . . . ?
O23 C29 C30 O24 22.6(18) . . . . ?
O23 C29 C30 O25 -142.6(15) . . . . ?
O24 C30 C29 C28 -154.2(15) . . . . ?
C24 C23 O18 C20 -169.4(14) . . . . ?
C24 C23 C22 C21 168(2) . . . . ?
C5 O3 C2 C1 175.3(12) . . . . ?
C5 O3 C2 C3 -3.1(14) . . . . ?
C28 C27 C26 C25 176.0(13) . . . . ?
C28 C29 C30 O25 41(2) . . . . ?
C29 O23 C26 C25 -177.2(13) . . . . ?
C14 O13 C17 C18 -179.5(13) . . . . ?
O34 C42 C41 C40 165.8(15) . . . . ?
C23 O18 C20 C21 -2.0(15) . . . . ?
C23 C22 C21 C20 -1.9(17) . . . . ?
N1a C43 N1b C45b -90(5) . . . . ?
N1a C43 N1b C44b 96(5) . . . . ?
O1 C1 C2 C3 7(2) . . . . ?
O37 C46 N2a C47a -179(2) . . . . ?
O37 C46 N2a C48a 3(4) . . . . ?
O37 C46 N2b C47b -177(3) . . . . ?
O37 C46 N2b C48b 5(4) . . . . ?
C35 O28 C32 C33 -0.5(19) . . . . ?
C35 O28 C32 C31 -176.2(17) . . . . ?
C42 C41 C40 C39 -175(2) . . . . ?
C40 C41 C42 O35 -16(2) . . . . ?
C21 C20 C19 O17 19(2) . . . . ?
C34 C35 C36 O30 27(3) . . . . ?
C34 C35 C36 O29 -155(2) . . . . ?
C34 C33 C32 C31 174.2(17) . . . . ?
O36 C43 N1a C45a -178(2) . . . . ?
O36 C43 N1a C44a 5(3) . . . . ?
O36 C43 N1b C45b -173(3) . . . . ?
O36 C43 N1b C44b 13(5) . . . . ?
C33 C32 C31 O27 21(3) . . . . ?
C33 C32 C31 O26 -168(2) . . . . ?
O31 C37 C38 C39 167.5(14) . . . . ?
O32 C37 C38 C39 -7(2) . . . . ?
C47a N2a C46 N2b 61(4) . . . . ?
C45a N1a C43 N1b 68(4) . . . . ?
C48a N2a C46 N2b -117(6) . . . . ?
C44a N1a C43 N1b -110(5) . . . . ?
O38 C53 N5 C54 0(7) . . . . ?
O38 C53 N5 C55 -179(5) . . . . ?

loop_
_restr_distance_atom_site_label_1
_restr_distance_atom_site_label_2
_restr_distance_site_symmetry_2
_restr_distance_target
_restr_distance_target_weight_param
_restr_distance_diff
C43 H45e 1 2.4780 0.0200 0.0083
C43 H44d 1 2.4850 0.0200 -0.0029
H45b C43 1 2.4700 0.0200 -0.0229
H44a C43 1 2.5420 0.0200 -0.0078
C53 O38 1 1.2200 0.0200 -0.0104
C53 N5 1 1.3600 0.0200 0.0044
C53 C54 1 2.4600 0.0400 -0.0186
C53 C55 1 2.4500 0.0400 -0.0173
N5 C54 1 1.4500 0.0200 0.0010
N5 C55 1 1.4600 0.0200 0.0052

loop_
_restr_equal_distance_atom_site_label_1
_restr_equal_distance_atom_site_label_2
_restr_equal_distance_site_symmetry_2
_restr_equal_distance_class_id
O13 C17 1 8
O13 C14 1 8
O18 C23 1 8
O18 C20 1 8
O8 C8 1 8
O8 C11 1 8
O7 C7 1 6
C7 C8 1 7
O2 C1 1 6
C37 C38 1 7
O11 C13 1 6
O6 C7 1 6
O16 C19 1 6
O3 C2 1 8
O3 C5 1 8
C16 C15 1 10
C9 C8 1 9
C9 C10 1 10
O33 C38 1 8
O33 C41 1 8
O9 C12 1 6
C27 C26 1 9
N4 C51 1 4
N4 C52 1 4
C11 C10 1 9
O5 C6 1 6
C12 C11 1 7
N2a C46 1 2
N2a C47a 1 1
N2a C48a 1 1
C17 C16 1 9
O23 C26 1 8
O23 C29 1 8
O24 C30 1 6
O19 C24 1 6
C5 C6 1 7
C5 C4 1 9
C28 C27 1 10
C29 C28 1 9
C14 C15 1 9
O34 C42 1 6
C13 C14 1 7
C23 C22 1 9
C23 C24 1 7
C25 C26 1 7
C1 C2 1 7
C30 C29 1 7
N1a C43 1 2
N1a C45a 1 1
N1a C44a 1 1
O21 C25 1 6
O1 C1 1 6
O37 C46 1 5
C42 C41 1 7
C3 C4 1 10
C3 C2 1 9
C20 C19 1 7
O22 C25 1 6
O20 C24 1 6
C21 C22 1 10
C21 C20 1 9
O25 C30 1 6
O36 C43 1 5
O27 C31 1 6
O30 C36 1 6
O4 C6 1 6
O31 C37 1 6
O29 C36 1 6
O32 C37 1 6
O35 C42 1 6
O15 C18 1 6
C18 C17 1 7
N3 C49 1 4
N3 C50 1 4
O12 C13 1 6
O14 C18 1 6
O10 C12 1 6
C43 C45a 1 3
C43 C44a 1 3
C43 C45b 1 3
O26 C31 1 6
C47a C46 1 3
O17 C19 1 6
C48a C46 1 3
N2b C46 1 2
N2b C47b 1 1
N2b C48b 1 1
C47b C46 1 3
C48b C46 1 3
N1b C43 1 2
N1b C45b 1 1
N1b C44b 1 1
C44b C43 1 3
N5 C54 1 11
N5 C55 1 11

loop_
_restr_equal_distance_class_class_id
_restr_equal_distance_class_target_weight_param
_restr_equal_distance_class_average
_restr_equal_distance_class_esd
_restr_equal_distance_class_diff_max
1 0.0200 1.3965 0.0145 0.0278
2 0.0200 1.2955 0.0151 0.0230
3 0.0200 2.3666 0.0082 0.0136
4 0.0200 1.4236 0.0111 0.0186
5 0.0200 1.2016 0.0112 0.0112
6 0.0200 1.2496 0.0161 0.0398
7 0.0200 1.4799 0.0162 0.0235
8 0.0200 1.3648 0.0098 0.0193
9 0.0200 1.3820 0.0064 0.0123
10 0.0200 1.4084 0.0174 0.0249
11 0.0200 1.4519 0.0029 0.0029

loop_
_restr_U_iso_atom_site_label
_restr_U_iso_weight_param
C7 0.0100
C38 0.0200
O2 0.0200
C41 0.0200
C49 0.0100
O36 0.0200
C50 0.0100
C43 0.0200

loop_
_restr_U_similar_atom_site_label_1
_restr_U_similar_atom_site_label_2
_restr_U_similar_weight_param
N2a C46 0.0400
N2a C47a 0.0400
N2a C48a 0.0400
N2a N2b 0.0400
C49 N3 0.0400
C46 N2b 0.0400
C50 N3 0.0400
C47a C47b 0.0400
C48a C48b 0.0400
C48a C48b 0.0400
N2b C47b 0.0400
N2b C48b 0.0400

loop_
_restr_chirality_atom_site_label_1
_restr_chirality_atom_site_label_2
_restr_chirality_atom_site_label_3
_restr_chirality_atom_site_label_4
_restr_chirality_site_symmetry_1
_restr_chirality_site_symmetry_2
_restr_chirality_site_symmetry_3
_restr_chirality_site_symmetry_4
_restr_chirality_volume_target
_restr_chirality_weight_param
_restr_chirality_diff
C46 C47a N2a O37 1 1 1 1 0.0000 0.1000 0.0312
C46 C47b N2b O37 1 1 1 1 0.0000 0.1000 0.0578
C43 C45a N1a O36 1 1 1 1 0.0000 0.1000 0.0504
C43 C45b N1b O36 1 1 1 1 0.0000 0.1000 0.1924
C47a N2a O37 C48a 1 1 1 1 0.0000 0.1000 -0.0141
C45a N1a O36 C44a 1 1 1 1 0.0000 0.1000 0.0028
C47b N2b O37 C48b 1 1 1 1 0.0000 0.1000 -0.0085
C45b N1b O36 C44b 1 1 1 1 0.0000 0.1000 -0.0231
C53 N5 H54b C55 1 1 1 1 0.0000 0.1000 -0.0097
O38 C54 N5 C53 1 1 1 1 0.0000 0.1000 0.0076
C54 C53 N5 H54b 1 1 1 1 0.0000 0.1000 -0.0300
C54 N5 C53 C55 1 1 1 1 0.0000 0.1000 -0.0121

loop_
_restr_rigu_atom_site_label_1
_restr_rigu_atom_site_label_2
_restr_rigu_target_weight_param
_restr_rigu_u13_diff
_restr_rigu_u23_diff
_restr_rigu_u33_diff
Ce1 C7 0.002000 0.007545 0.004643 -0.001210
Ce1 O11 0.002000 -0.002589 -0.000072 -0.011170
Ce1 O6 0.002000 0.001291 -0.001644 -0.005196
Ce1 C41 0.002000 0.005054 0.003531 -0.004308
Ce1 O24 0.002000 0.004801 0.000709 -0.007620
Ce1 C29 0.002000 -0.002346 0.001853 -0.001662
Ce1 O34 0.002000 -0.000068 0.003208 -0.009496
Ce1 C13 0.002000 -0.006483 0.000954 -0.009565
Ce1 C1 0.002000 -0.003582 -0.001983 -0.005943
Ce1 C30 0.002000 -0.001822 0.000594 -0.002405
Ce1 O1 0.002000 0.000527 0.002266 -0.011234
Ce1 C42 0.002000 0.001154 -0.000657 -0.007011
Ce1 O25 0.002000 0.002355 -0.002306 -0.006135
Ce1 O36 0.002000 -0.002642 -0.002181 -0.009301
Ce1 O35 0.002000 -0.003931 -0.004845 -0.016276
Ce1 C43 0.002000 0.001912 -0.002617 -0.014651
Ce3 C6 0.002000 0.002443 -0.002468 -0.006032
Ce3 O5 0.002000 0.006150 -0.000281 -0.013905
Ce3 C12 0.002000 0.000230 0.001556 -0.006305
Ce3 C5 0.002000 -0.002398 0.001668 -0.005087
Ce3 O4 0.002000 -0.003167 -0.002695 -0.005270
Ce3 O10 0.002000 -0.007287 0.004925 -0.011260
Ce4 C37 0.002000 -0.000390 0.001702 -0.003121
Ce4 C24 0.002000 0.000393 0.001607 -0.003417
Ce4 O19 0.002000 -0.004074 0.001518 -0.005032
Ce4 C23 0.002000 0.001586 -0.001980 -0.002239
Ce4 O20 0.002000 0.000997 0.007107 -0.004738
Ce4 O27 0.002000 0.004400 -0.002799 -0.007737
Ce4 C31 0.002000 0.005995 0.000532 -0.011296
Ce4 O32 0.002000 0.000329 0.006728 -0.007975
Ce2 C37 0.002000 -0.003872 0.005338 -0.007766
Ce2 O37 0.002000 -0.001292 -0.000873 -0.010300
Ce2 C46 0.002000 0.003653 0.000691 -0.010909
Ce2 O31 0.002000 0.005434 0.005516 -0.011782
Ce2 C31 0.002000 0.008912 -0.001945 -0.011252
Ce2 C18 0.002000 -0.003126 -0.003969 -0.001174
Ce2 O14 0.002000 0.005318 0.002422 -0.004307
Ce2 O26 0.002000 0.001898 0.002534 -0.014928
O13 C15 0.002000 0.000334 -0.000941 -0.002179
O13 C16 0.002000 -0.000607 -0.000496 -0.001585
O13 C17 0.002000 -0.000470 -0.000198 -0.000096
O13 C14 0.002000 0.000129 -0.000368 -0.000248
O13 C13 0.002000 -0.004851 -0.003786 -0.001589
O13 C18 0.002000 -0.002058 0.004069 -0.002840
O18 C19 0.002000 -0.004725 -0.000243 -0.001137
O18 C22 0.002000 -0.001125 -0.000271 -0.000789
O18 C24 0.002000 -0.002698 -0.000650 0.000788
O18 C23 0.002000 0.000063 0.000373 -0.000219
O18 C20 0.002000 -0.000107 0.000209 -0.000645
O18 C21 0.002000 -0.001136 0.000313 -0.000832
O8 C8 0.002000 0.000609 0.000253 0.000125
O8 C7 0.002000 0.000351 -0.002257 0.000380
O8 C10 0.002000 -0.000026 0.002321 -0.001584
O8 C9 0.002000 0.000846 0.001844 -0.000309
O8 C11 0.002000 0.000535 0.001329 0.000162
O8 C12 0.002000 0.000194 0.003774 -0.001521
O7 C8 0.002000 -0.001968 -0.003408 0.001445
O7 C7 0.002000 0.000248 0.000320 0.000561
O7 O6 0.002000 0.000389 -0.004134 -0.003319
C8 C7 0.002000 0.000117 0.000917 0.000758
C8 C10 0.002000 -0.000954 0.000579 -0.000557
C8 O6 0.002000 0.000760 0.003453 -0.003494
C8 C9 0.002000 -0.000657 0.000722 0.000187
C8 C11 0.002000 0.001765 -0.000758 -0.000531
C7 O6 0.002000 -0.000354 -0.000517 -0.001046
C7 C9 0.002000 -0.001066 -0.003188 0.000943
C10 C9 0.002000 0.000544 0.000351 -0.000266
C10 C11 0.002000 0.000083 -0.000586 -0.000367
C10 C12 0.002000 -0.000228 -0.006200 -0.001512
C38 C37 0.002000 0.000277 0.000703 0.000842
C38 O33 0.002000 -0.000610 0.000520 -0.000010
C38 C41 0.002000 -0.000722 -0.003286 -0.000740
C38 C40 0.002000 -0.001692 -0.001995 0.000558
C38 O31 0.002000 0.000016 0.001067 -0.004932
C38 O32 0.002000 -0.001592 0.001909 -0.002810
C38 C39 0.002000 -0.000583 0.000452 0.000097
C15 C16 0.002000 0.000641 -0.000495 -0.000267
C15 C17 0.002000 0.000490 0.000582 -0.000121
C15 C14 0.002000 0.000131 -0.000063 -0.000272
C15 C13 0.002000 -0.000184 0.004945 -0.001694
C6 C4 0.002000 0.002327 -0.002664 -0.000621
C6 O3 0.002000 0.003019 0.000350 -0.000234
C6 O5 0.002000 -0.000841 0.000320 -0.000749
C6 C5 0.002000 -0.000334 0.000715 -0.000635
C6 O4 0.002000 0.000444 0.000355 -0.000466
C6 O10 0.002000 -0.004866 0.002931 -0.009040
O2 C2 0.002000 -0.002489 0.002353 0.000295
O2 C1 0.002000 0.002175 0.000237 0.000783
O2 O1 0.002000 0.002705 -0.002735 0.000329
C37 O33 0.002000 0.002390 0.001222 0.000352
C37 O31 0.002000 -0.000723 -0.000354 -0.000630
C37 O32 0.002000 -0.000696 -0.001817 -0.000519
C37 C39 0.002000 -0.000920 -0.003757 0.000939
O11 O6 0.002000 0.003651 0.002145 0.006594
O11 O24 0.002000 0.006435 -0.002291 0.001164
O11 C14 0.002000 -0.003004 -0.005644 0.004086
O11 O34 0.002000 -0.000246 -0.006159 0.000741
O11 C13 0.002000 0.000636 0.000172 0.001601
O11 C30 0.002000 0.006456 -0.002957 0.002993
O11 O1 0.002000 -0.001360 0.002348 0.001077
O11 C42 0.002000 -0.000131 -0.007028 0.001088
O11 O25 0.002000 0.004640 -0.004430 -0.002677
O11 O36 0.002000 -0.006946 -0.006000 -0.004702
O11 O12 0.002000 0.003437 -0.007234 -0.002964
C4 O3 0.002000 -0.000009 -0.001247 -0.000117
C4 C2 0.002000 -0.000015 -0.000224 -0.001121
C4 C5 0.002000 -0.000612 -0.000570 0.000048
C4 C3 0.002000 0.000411 -0.000504 -0.000136
C26 C27 0.002000 -0.000363 -0.000036 0.000281
C26 O23 0.002000 0.000130 0.000409 -0.000347
C26 C28 0.002000 0.000745 -0.000931 0.000346
C26 C29 0.002000 0.001238 -0.001632 -0.002002
C26 C25 0.002000 0.001115 -0.000281 0.000113
C26 O21 0.002000 0.003695 0.000367 -0.000630
C26 O22 0.002000 0.002900 -0.000641 -0.000473
O6 O24 0.002000 0.002375 0.001262 -0.004461
O6 O34 0.002000 -0.000502 0.002205 -0.004012
O6 C30 0.002000 0.000376 -0.000071 -0.003095
O6 O1 0.002000 -0.001806 0.003211 -0.005069
O6 C42 0.002000 -0.000263 0.001107 -0.001765
O6 O25 0.002000 0.000269 0.001284 -0.008550
O6 O36 0.002000 -0.000907 0.001249 -0.007444
O28 C36 0.002000 -0.001412 0.000394 0.001481
O28 C32 0.002000 -0.000049 -0.000542 -0.000129
O28 C35 0.002000 0.000561 0.000518 0.000815
O28 C34 0.002000 -0.001059 -0.000024 -0.001111
O28 C33 0.002000 -0.001325 -0.001271 -0.000632
O28 C31 0.002000 -0.001077 -0.001503 -0.001132
C19 O16 0.002000 -0.000457 -0.000303 0.000191
C19 C20 0.002000 -0.001315 -0.000017 -0.000106
C19 C21 0.002000 -0.001150 0.004334 0.001388
C19 O17 0.002000 -0.001254 -0.000388 -0.000202
O16 C20 0.002000 -0.002822 0.003493 0.002054
O16 O17 0.002000 -0.002780 0.003416 -0.001876
O3 C2 0.002000 0.000586 -0.000562 -0.000409
O3 C5 0.002000 0.000388 0.000164 -0.000149
O3 C1 0.002000 -0.001210 0.002455 -0.001845
O3 C3 0.002000 0.000953 0.001287 0.000103
C36 C35 0.002000 0.000921 0.000253 -0.000371
C36 C34 0.002000 0.002836 0.001470 0.000457
C36 O30 0.002000 -0.000305 -0.001014 0.000622
C36 O29 0.002000 0.001077 0.000565 -0.000058
C2 C5 0.002000 0.000432 -0.000075 0.001628
C2 C1 0.002000 0.000822 -0.000524 0.000048
C2 O1 0.002000 0.002289 0.000415 -0.002909
C2 C3 0.002000 -0.000392 0.000434 0.000202
C16 C17 0.002000 0.001335 0.001047 0.000366
C16 C14 0.002000 0.000210 0.001742 -0.000780
C16 C18 0.002000 -0.001630 -0.003893 -0.001277
C9 C11 0.002000 0.001105 -0.002434 -0.001273
O33 C41 0.002000 0.000167 -0.000179 0.000189
O33 C42 0.002000 -0.002532 0.002158 -0.003669
O33 C40 0.002000 -0.000325 0.000805 -0.001916
O33 C39 0.002000 0.000384 0.000184 -0.003215
O9 C11 0.002000 0.001167 0.005191 0.003550
O9 C12 0.002000 -0.001131 0.000601 0.000775
O9 O10 0.002000 -0.000427 0.005576 -0.002504
C27 O23 0.002000 -0.000579 -0.000334 0.000845
C27 C28 0.002000 0.000805 -0.001084 -0.000486
C27 C29 0.002000 -0.000676 -0.000463 -0.001959
C27 C25 0.002000 0.001729 -0.000953 -0.000940
N4 C51 0.002000 -0.000197 0.000053 -0.000441
N4 C52 0.002000 0.000177 -0.000385 0.000274
C11 C12 0.002000 -0.000151 -0.000788 0.000830
C11 O10 0.002000 0.000269 0.001680 -0.003590
O5 C5 0.002000 0.000033 -0.002125 0.003281
O5 O4 0.002000 -0.002101 0.002449 0.000777
O5 O10 0.002000 -0.010579 0.008299 0.005116
C41 O34 0.002000 0.000858 -0.004246 -0.004893
C41 C42 0.002000 -0.000110 -0.001109 -0.000926
C41 C40 0.002000 -0.000083 -0.000051 -0.000264
C41 C39 0.002000 0.000953 0.001128 -0.000093
C41 O35 0.002000 0.000998 0.001701 -0.002838
C12 O10 0.002000 -0.001332 0.001179 -0.001100
N2a O37 0.002000 -0.001136 -0.000411 -0.000529
N2a C46 0.002000 -0.000106 -0.000937 -0.000078
N2a C47a 0.002000 -0.000714 -0.000150 -0.000304
N2a C48a 0.002000 -0.000133 -0.000155 0.000016
N2a N2b 0.002000 0.000187 -0.000133 -0.000073
C49 C50 0.002000 0.000499 -0.000861 0.000711
C49 N3 0.002000 0.000632 0.000179 -0.000208
C22 C24 0.002000 0.002024 -0.003488 0.000158
C22 C23 0.002000 -0.000499 0.000523 0.000249
C22 C20 0.002000 -0.001043 0.000141 -0.000551
C22 C21 0.002000 0.000609 -0.000250 0.000198
C32 C35 0.002000 0.001201 -0.000116 0.002180
C32 C34 0.002000 -0.000276 0.002281 0.000653
C32 C33 0.002000 -0.000117 0.000745 0.000393
C32 O27 0.002000 0.000300 -0.004332 -0.004424
C32 C31 0.002000 0.000617 -0.000474 0.000937
C32 O26 0.002000 0.002353 -0.002453 -0.004166
C17 C14 0.002000 -0.000700 0.001935 0.000134
C17 O15 0.002000 -0.002560 0.004030 -0.002196
C17 C18 0.002000 -0.000194 -0.000245 0.000670
C17 O14 0.002000 0.002434 -0.000243 -0.006320
O23 C28 0.002000 -0.001438 0.000493 -0.000479
O23 C29 0.002000 0.000081 -0.000622 -0.000304
O23 C25 0.002000 0.000062 0.000708 0.001141
O23 C30 0.002000 0.001607 -0.002450 -0.001836
O24 C29 0.002000 0.000779 0.002142 0.002530
O24 O34 0.002000 0.001301 -0.002110 0.002209
O24 C30 0.002000 0.000396 0.000309 0.000359
O24 O1 0.002000 0.004592 0.001397 0.000993
O24 C42 0.002000 0.001303 -0.003005 0.001670
O24 O25 0.002000 -0.000756 0.001175 -0.000990
O24 O36 0.002000 0.002251 -0.003603 -0.000938
C24 O19 0.002000 0.000560 -0.001329 0.000003
C24 C23 0.002000 0.000053 -0.002190 -0.000027
C24 O20 0.002000 0.000112 -0.001319 -0.000163
C24 O27 0.002000 0.000851 0.008868 -0.006575
C24 O32 0.002000 -0.003085 0.002980 -0.001265
O19 C23 0.002000 0.000695 -0.000266 0.000045
O19 O20 0.002000 0.001772 -0.001877 -0.000750
O19 O27 0.002000 -0.002377 0.009263 -0.007241
O19 O32 0.002000 -0.004137 0.002076 -0.000407
C5 C3 0.002000 0.000606 0.000464 -0.000511
C5 O4 0.002000 -0.000164 0.001847 0.000077
C28 C29 0.002000 -0.000139 -0.000993 -0.000454
C28 C30 0.002000 0.000636 -0.001762 -0.000974
C29 C30 0.002000 -0.000121 -0.000104 -0.000915
C29 O25 0.002000 -0.000103 -0.000742 -0.003517
C14 C13 0.002000 0.000221 0.000829 0.000932
C14 O12 0.002000 0.000231 0.001789 -0.004838
O34 C30 0.002000 0.003288 -0.000575 0.001898
O34 O1 0.002000 0.001265 -0.006111 0.004420
O34 C42 0.002000 0.000590 -0.000281 0.000761
O34 O25 0.002000 0.003339 -0.004217 -0.004392
O34 O36 0.002000 -0.002454 0.001384 -0.000365
O34 O35 0.002000 -0.000269 0.001633 -0.000881
C13 O12 0.002000 -0.000190 -0.001345 -0.000120
C23 C20 0.002000 0.000078 -0.000469 -0.001023
C23 O20 0.002000 0.003575 0.002599 -0.001453
C23 C21 0.002000 0.000005 0.000718 -0.000416
C25 O21 0.002000 -0.000295 -0.000768 0.000832
C25 O22 0.002000 -0.000366 -0.000432 -0.000403
C1 O1 0.002000 -0.000838 -0.000399 -0.001296
C1 C3 0.002000 0.002875 0.002802 0.000511
C30 O1 0.002000 0.005237 -0.001603 -0.002553
C30 C42 0.002000 0.003445 -0.000958 -0.001689
C30 O25 0.002000 0.000509 -0.000083 -0.001190
C30 O36 0.002000 0.002789 0.000496 -0.003756
O21 O22 0.002000 0.000363 0.002406 0.001810
O1 C42 0.002000 -0.000583 0.007551 0.000919
O1 O25 0.002000 0.003175 0.002773 0.001403
O1 O36 0.002000 -0.005089 0.004784 -0.008551
O37 C46 0.002000 0.001106 -0.000228 0.000627
O37 O31 0.002000 0.000460 0.011514 0.004019
O37 O14 0.002000 0.016865 -0.002818 0.004876
O37 O26 0.002000 0.017447 0.007580 -0.000450
O37 N2b 0.002000 -0.001122 -0.003069 -0.001244
C46 C47a 0.002000 -0.000484 0.000143 -0.001211
C46 C48a 0.002000 0.001036 -0.000529 -0.001015
C46 N2b 0.002000 0.000695 -0.000311 0.000494
C46 C47b 0.002000 0.000528 0.001723 -0.001912
C46 C48b 0.002000 0.001553 -0.000345 -0.001787
C35 C34 0.002000 -0.000455 -0.000875 -0.000483
C35 C33 0.002000 0.000273 -0.001320 -0.001070
C35 O30 0.002000 0.003841 0.002000 -0.000188
C35 O29 0.002000 0.001715 0.000685 0.001000
C42 C40 0.002000 0.004412 0.005160 0.002422
C42 O25 0.002000 0.005755 -0.000516 -0.005624
C42 O36 0.002000 -0.005221 0.001667 -0.003839
C42 O35 0.002000 -0.000104 0.000552 -0.000447
C20 C21 0.002000 -0.000449 -0.000160 0.000196
C20 O17 0.002000 -0.000370 0.000224 -0.004055
C40 C39 0.002000 0.000372 0.001198 -0.000018
O20 O27 0.002000 0.004216 0.012054 -0.004643
O20 O32 0.002000 -0.000445 -0.011415 0.004369
O25 O36 0.002000 0.001861 0.004245 0.000333
C34 C33 0.002000 0.000162 -0.000275 0.000021
O36 C43 0.002000 -0.001343 0.000392 0.000060
C50 N3 0.002000 -0.000983 -0.000989 -0.000703
C33 C31 0.002000 -0.001440 0.000251 0.000534
O27 C31 0.002000 -0.001456 -0.001526 0.000889
O27 O32 0.002000 0.005796 0.005802 0.005015
O27 O26 0.002000 -0.011635 0.001248 0.001192
O30 O29 0.002000 0.002274 0.005098 0.001322
O4 O10 0.002000 -0.002189 0.009346 -0.004296
O31 O32 0.002000 -0.001740 -0.007738 -0.002703
O31 O14 0.002000 -0.015786 -0.005946 0.000211
O31 O26 0.002000 0.021149 -0.002791 -0.009289
C31 O26 0.002000 -0.000512 0.000854 -0.001645
O15 C18 0.002000 -0.000218 0.000164 0.000410
O15 O14 0.002000 0.000820 -0.005156 -0.004552
C18 O14 0.002000 -0.000652 -0.001128 -0.001632
C51 C52 0.002000 -0.001472 0.001648 -0.000301
O14 O26 0.002000 0.028074 -0.012136 0.005852
C47a C48a 0.002000 0.000808 -0.000451 0.000188
N2b C47b 0.002000 -0.000470 -0.000125 -0.000057
N2b C48b 0.002000 -0.000413 0.000152 0.000071
C47b C48b 0.002000 0.002123 -0.000977 -0.000291
